data_2239623
loop_
_publ_author_name
'Ishikawa, Yoshinobu'
'Yoshida, Nanako'

_publ_section_title
;
 Ethyl 8-methoxy-4-oxo-1,4-dihydroquinoline-3-carboxylate
;
_journal_issue 6
_journal_name_full 'Acta Crystallographica Section E'
_journal_page_first o719
_journal_paper_doi 10.1107/S1600536814011854
_journal_volume 70
_journal_year 2014
_chemical_formula_iupac 'C13 H13 N O4'
_chemical_formula_moiety 'C13 H13 N O4'
_chemical_formula_sum 'C13 H13 N O4'
_chemical_formula_weight 247.25
_chemical_name_systematic
;
Ethyl 8-methoxy-4-oxo-1,4-dihydroquinoline-3-carboxylate
;
_space_group_IT_number 14
_symmetry_cell_setting monoclinic
_symmetry_space_group_name_Hall '-P 2ybc'
_symmetry_space_group_name_H-M 'P 1 21/c 1'
_atom_sites_solution_hydrogens geom
_atom_sites_solution_primary direct
_atom_sites_solution_secondary difmap
_cell_angle_alpha 90.0000
_cell_angle_beta 102.24(6)
_cell_angle_gamma 90.0000
_cell_formula_units_Z 16
_cell_length_a 26.32(3)
_cell_length_b 7.0628(15)
_cell_length_c 25.305(16)
_cell_measurement_reflns_used 4
_cell_measurement_temperature 100
_cell_measurement_theta_max 16.65
_cell_measurement_theta_min 16.52
_cell_volume 4597(6)
_computing_cell_refinement '<i>WinAFC</i> (Rigaku, 1999)'
_computing_data_collection '<i>WinAFC</i> (Rigaku, 1999)'
_computing_data_reduction '<i>WinAFC</i> (Rigaku, 1999)'
_computing_molecular_graphics 'CrystalStructure (Rigaku, 2010)'
_computing_publication_material 'CrystalStructure (Rigaku, 2010)'
_computing_structure_refinement 'SHELXL97 (Sheldrick, 2008)'
_computing_structure_solution 'SIR2008 (Burla, <i>et al.</i>, 2007)'
_diffrn_ambient_temperature 100
_diffrn_measured_fraction_theta_full 0.999
_diffrn_measured_fraction_theta_max 0.999
_diffrn_measurement_device_type 'Rigaku AFC-7R'
_diffrn_measurement_method \w
_diffrn_radiation_type 'Mo K\a'
_diffrn_radiation_wavelength 0.71069
_diffrn_reflns_av_R_equivalents 0.0400
_diffrn_reflns_limit_h_max 34
_diffrn_reflns_limit_h_min -19
_diffrn_reflns_limit_k_max 9
_diffrn_reflns_limit_k_min 0
_diffrn_reflns_limit_l_max 32
_diffrn_reflns_limit_l_min -32
_diffrn_reflns_number 12488
_diffrn_reflns_theta_full 27.50
_diffrn_reflns_theta_max 27.51
_diffrn_standards_decay_% 6.682
_diffrn_standards_interval_count 150
_diffrn_standards_number 3
_exptl_absorpt_coefficient_mu 0.107
_exptl_absorpt_correction_type none
_exptl_crystal_colour colorless
_exptl_crystal_density_diffrn 1.429
_exptl_crystal_density_method 'not measured'
_exptl_crystal_description plate
_exptl_crystal_F_000 2080.00
_exptl_crystal_size_max 0.400
_exptl_crystal_size_mid 0.230
_exptl_crystal_size_min 0.130
_refine_diff_density_max 0.320
_refine_diff_density_min -0.310
_refine_ls_extinction_method none
_refine_ls_goodness_of_fit_ref 0.992
_refine_ls_hydrogen_treatment constr
_refine_ls_number_parameters 677
_refine_ls_number_reflns 10546
_refine_ls_number_restraints 0
_refine_ls_R_factor_gt 0.0531
_refine_ls_shift/su_max 0.000
_refine_ls_structure_factor_coef Fsqd
_refine_ls_weighting_details 'w = 1/[\s^2^(Fo^2^)+(0.0467P)^2^+0.0000P] where P=(Fo^2^+2Fc^2^)/3'
_refine_ls_weighting_scheme calc
_refine_ls_wR_factor_ref 0.1303
_reflns_number_gt 5412
_reflns_number_total 10546
_reflns_threshold_expression F^2^>2\s(F^2^)
_cod_data_source_file rn2125sup1.cif
_cod_data_source_block I
_cod_original_cell_volume 4598(5)
_cod_original_sg_symbol_H-M 'P 21/c'
_cod_database_code 2239623
_cod_database_fobs_code 2239623

loop_
_symmetry_equiv_pos_site_id
_symmetry_equiv_pos_as_xyz
1 +X,+Y,+Z
2 -X,1/2+Y,1/2-Z
3 -X,-Y,-Z
4 +X,1/2-Y,1/2+Z

loop_
_atom_site_type_symbol
_atom_site_label
_atom_site_fract_x
_atom_site_fract_y
_atom_site_fract_z
_atom_site_U_iso_or_equiv
_atom_site_adp_type
_atom_site_calc_flag
_atom_site_refinement_flags
_atom_site_occupancy
_atom_site_symmetry_multiplicity
O O1 0.90402(9) -0.3789(3) 0.63683(7) 0.0463(6) Uani d . 1.0 4
O O2 0.91957(6) -0.4270(3) 0.40622(6) 0.0248(5) Uani d . 1.0 4
O O3 0.83651(8) -0.0767(3) 0.64383(7) 0.0383(6) Uani d . 1.0 4
O O4 0.83284(8) 0.1380(3) 0.57824(7) 0.0376(5) Uani d . 1.0 4
O O5 0.86082(7) -0.0095(3) 0.38683(6) 0.0252(5) Uani d . 1.0 4
O O6 0.73179(6) -0.2342(3) 0.17433(6) 0.0258(5) Uani d . 1.0 4
O O7 0.96521(7) 0.0186(3) 0.37428(7) 0.0309(5) Uani d . 1.0 4
O O8 0.97691(6) -0.0932(3) 0.29473(6) 0.0270(5) Uani d . 1.0 4
O O9 0.66478(7) 0.2109(3) 0.15921(6) 0.0290(5) Uani d . 1.0 4
O O10 0.74812(6) 0.3555(3) 0.39298(6) 0.0277(5) Uani d . 1.0 4
O O11 0.56330(7) 0.0661(3) 0.14972(7) 0.0307(5) Uani d . 1.0 4
O O12 0.52678(6) 0.1701(3) 0.21704(6) 0.0260(5) Uani d . 1.0 4
O O13 0.60894(7) 0.3565(3) -0.10036(6) 0.0287(5) Uani d . 1.0 4
O O14 0.56294(7) 0.4991(3) 0.11598(6) 0.0256(5) Uani d . 1.0 4
O O15 0.63913(7) -0.0263(3) -0.10040(6) 0.0279(5) Uani d . 1.0 4
O O16 0.67734(6) -0.1264(3) -0.01723(6) 0.0253(5) Uani d . 1.0 4
N N1 0.89152(8) -0.2074(3) 0.48081(8) 0.0209(5) Uani d . 1.0 4
N N2 0.82785(7) -0.1588(3) 0.22772(7) 0.0188(5) Uani d . 1.0 4
N N3 0.66231(7) 0.2686(3) 0.31878(7) 0.0199(5) Uani d . 1.0 4
N N4 0.60684(7) 0.2617(3) 0.05784(8) 0.0212(5) Uani d . 1.0 4
C C1 0.87218(9) -0.0994(4) 0.51514(9) 0.0222(6) Uani d . 1.0 4
C C2 0.87279(10) -0.1523(4) 0.56782(9) 0.0237(6) Uani d . 1.0 4
C C3 0.89838(11) -0.3262(4) 0.58935(10) 0.0297(7) Uani d . 1.0 4
C C4 0.94008(10) -0.6225(4) 0.56378(10) 0.0293(7) Uani d . 1.0 4
C C5 0.95624(10) -0.7339(4) 0.52657(10) 0.0289(7) Uani d . 1.0 4
C C6 0.94985(9) -0.6756(4) 0.47227(10) 0.0256(7) Uani d . 1.0 4
C C7 0.92876(9) -0.5015(4) 0.45748(9) 0.0227(6) Uani d . 1.0 4
C C8 0.91780(10) -0.4447(4) 0.54940(10) 0.0250(6) Uani d . 1.0 4
C C9 0.91301(9) -0.3833(4) 0.49606(10) 0.0228(6) Uani d . 1.0 4
C C10 0.93615(10) -0.5370(4) 0.36561(10) 0.0284(7) Uani d . 1.0 4
C C11 0.84653(10) -0.0316(5) 0.60098(10) 0.0267(7) Uani d . 1.0 4
C C14 0.87688(9) -0.1256(4) 0.25245(9) 0.0194(6) Uani d . 1.0 4
C C15 0.89141(9) -0.0763(4) 0.30612(9) 0.0185(6) Uani d . 1.0 4
C C16 0.85213(9) -0.0599(4) 0.33851(9) 0.0186(6) Uani d . 1.0 4
C C17 0.75829(10) -0.1170(4) 0.33859(10) 0.0221(6) Uani d . 1.0 4
C C18 0.70937(10) -0.1697(4) 0.31279(10) 0.0252(7) Uani d . 1.0 4
C C19 0.69827(10) -0.2100(4) 0.25725(10) 0.0228(6) Uani d . 1.0 4
C C20 0.73699(9) -0.2008(4) 0.22867(9) 0.0211(6) Uani d . 1.0 4
C C21 0.79901(9) -0.1100(4) 0.31026(9) 0.0193(6) Uani d . 1.0 4
C C22 0.78789(9) -0.1553(4) 0.25547(9) 0.0187(6) Uani d . 1.0 4
C C23 0.68089(10) -0.2780(5) 0.14411(10) 0.0292(7) Uani d . 1.0 4
C C24 0.94706(9) -0.0435(4) 0.32993(9) 0.0199(6) Uani d . 1.0 4
C C25 1.03194(9) -0.0446(5) 0.30958(10) 0.0284(7) Uani d . 1.0 4
C C26 1.05949(10) -0.1754(5) 0.27812(11) 0.0424(9) Uani d . 1.0 4
C C27 0.61936(9) 0.2219(4) 0.28373(9) 0.0194(6) Uani d . 1.0 4
C C28 0.61673(9) 0.1997(4) 0.22912(9) 0.0191(6) Uani d . 1.0 4
C C29 0.66297(10) 0.2287(4) 0.20787(9) 0.0209(6) Uani d . 1.0 4
C C30 0.75633(10) 0.3259(4) 0.23116(10) 0.0255(7) Uani d . 1.0 4
C C31 0.79947(10) 0.3795(4) 0.26847(11) 0.0283(7) Uani d . 1.0 4
C C32 0.79854(10) 0.3938(4) 0.32319(10) 0.0244(6) Uani d . 1.0 4
C C33 0.75342(10) 0.3531(4) 0.34052(10) 0.0220(6) Uani d . 1.0 4
C C34 0.70964(9) 0.2869(4) 0.24745(9) 0.0201(6) Uani d . 1.0 4
C C35 0.70828(9) 0.3033(4) 0.30219(9) 0.0186(6) Uani d . 1.0 4
C C36 0.79478(10) 0.3907(5) 0.43267(10) 0.0391(8) Uani d . 1.0 4
C C37 0.56764(10) 0.1390(4) 0.19392(9) 0.0216(6) Uani d . 1.0 4
C C38 0.47610(9) 0.1025(4) 0.18866(11) 0.0307(7) Uani d . 1.0 4
C C39 0.43571(10) 0.2332(5) 0.20133(10) 0.0315(7) Uani d . 1.0 4
C C40 0.62723(9) 0.1348(4) 0.03059(9) 0.0217(6) Uani d . 1.0 4
C C41 0.62767(9) 0.1521(4) -0.02366(9) 0.0193(6) Uani d . 1.0 4
C C42 0.60759(9) 0.3223(4) -0.05229(9) 0.0202(6) Uani d . 1.0 4
C C43 0.56329(9) 0.6329(4) -0.04349(10) 0.0225(6) Uani d . 1.0 4
C C44 0.54174(9) 0.7582(4) -0.01378(10) 0.0246(6) Uani d . 1.0 4
C C45 0.54136(9) 0.7219(4) 0.04069(10) 0.0232(6) Uani d . 1.0 4
C C46 0.56207(9) 0.5571(4) 0.06416(9) 0.0198(6) Uani d . 1.0 4
C C47 0.58544(9) 0.4628(4) -0.02048(9) 0.0190(6) Uani d . 1.0 4
C C48 0.58500(9) 0.4274(4) 0.03387(9) 0.0186(6) Uani d . 1.0 4
C C49 0.53443(11) 0.6118(4) 0.14692(10) 0.0306(7) Uani d . 1.0 4
C C50 0.64771(9) -0.0045(4) -0.05171(9) 0.0207(6) Uani d . 1.0 4
C C51 0.69833(10) -0.2836(4) -0.04280(10) 0.0278(7) Uani d . 1.0 4
C C52 0.72593(11) -0.4115(5) 0.00148(12) 0.0383(8) Uani d . 1.0 4
H H1A 0.8906 -0.1660 0.4478 0.0251 Uiso calc R 1.0 4
H H1 0.8573 0.0193 0.5028 0.0266 Uiso calc R 1.0 4
H H2 0.8207 -0.1836 0.1928 0.0225 Uiso calc R 1.0 4
H H3 0.6617 0.2778 0.3533 0.0238 Uiso calc R 1.0 4
H H4A 0.6070 0.2411 0.0922 0.0254 Uiso calc R 1.0 4
H H4 0.9440 -0.6660 0.5999 0.0351 Uiso calc R 1.0 4
H H5 0.9720 -0.8526 0.5374 0.0347 Uiso calc R 1.0 4
H H6 0.9601 -0.7561 0.4463 0.0307 Uiso calc R 1.0 4
H H10A 0.9183 -0.6596 0.3621 0.0340 Uiso calc R 1.0 4
H H10B 0.9738 -0.5571 0.3759 0.0340 Uiso calc R 1.0 4
H H10C 0.9277 -0.4697 0.3310 0.0340 Uiso calc R 1.0 4
H H14 0.9032 -0.1364 0.2320 0.0233 Uiso calc R 1.0 4
H H17 0.7649 -0.0848 0.3759 0.0265 Uiso calc R 1.0 4
H H18 0.6826 -0.1790 0.3326 0.0303 Uiso calc R 1.0 4
H H19 0.6640 -0.2437 0.2395 0.0274 Uiso calc R 1.0 4
H H23A 0.6819 -0.2930 0.1059 0.0351 Uiso calc R 1.0 4
H H23B 0.6570 -0.1750 0.1480 0.0351 Uiso calc R 1.0 4
H H23C 0.6688 -0.3960 0.1577 0.0351 Uiso calc R 1.0 4
H H25A 1.0452 -0.0620 0.3489 0.0341 Uiso calc R 1.0 4
H H25B 1.0374 0.0890 0.3003 0.0341 Uiso calc R 1.0 4
H H26A 1.0441 -0.1637 0.2395 0.0508 Uiso calc R 1.0 4
H H26B 1.0559 -0.3062 0.2897 0.0508 Uiso calc R 1.0 4
H H26C 1.0964 -0.1416 0.2847 0.0508 Uiso calc R 1.0 4
H H27 0.5886 0.2025 0.2969 0.0233 Uiso calc R 1.0 4
H H30 0.7580 0.3151 0.1941 0.0306 Uiso calc R 1.0 4
H H31 0.8307 0.4074 0.2569 0.0339 Uiso calc R 1.0 4
H H32 0.8289 0.4315 0.3485 0.0292 Uiso calc R 1.0 4
H H36A 0.8069 0.5198 0.4283 0.0469 Uiso calc R 1.0 4
H H36B 0.8216 0.3000 0.4279 0.0469 Uiso calc R 1.0 4
H H36C 0.7877 0.3764 0.4689 0.0469 Uiso calc R 1.0 4
H H38A 0.4701 -0.0277 0.2005 0.0369 Uiso calc R 1.0 4
H H38B 0.4744 0.1004 0.1492 0.0369 Uiso calc R 1.0 4
H H39A 0.4406 0.2468 0.2406 0.0378 Uiso calc R 1.0 4
H H39B 0.4011 0.1811 0.1866 0.0378 Uiso calc R 1.0 4
H H39C 0.4390 0.3573 0.1851 0.0378 Uiso calc R 1.0 4
H H40 0.6425 0.0252 0.0492 0.0260 Uiso calc R 1.0 4
H H43 0.5634 0.6607 -0.0802 0.0270 Uiso calc R 1.0 4
H H44 0.5267 0.8719 -0.0301 0.0296 Uiso calc R 1.0 4
H H45 0.5268 0.8117 0.0612 0.0278 Uiso calc R 1.0 4
H H49A 0.4977 0.6149 0.1287 0.0368 Uiso calc R 1.0 4
H H49B 0.5483 0.7410 0.1502 0.0368 Uiso calc R 1.0 4
H H49C 0.5378 0.5566 0.1830 0.0368 Uiso calc R 1.0 4
H H51A 0.7229 -0.2367 -0.0645 0.0334 Uiso calc R 1.0 4
H H51B 0.6700 -0.3530 -0.0670 0.0334 Uiso calc R 1.0 4
H H52A 0.7009 -0.4613 0.0217 0.0459 Uiso calc R 1.0 4
H H52B 0.7530 -0.3398 0.0260 0.0459 Uiso calc R 1.0 4
H H52C 0.7419 -0.5168 -0.0143 0.0459 Uiso calc R 1.0 4
C C12A 0.8186(9) 0.296(4) 0.6135(10) 0.044(6) Uani d . 0.295(16) 4
C C12B 0.8007(4) 0.2488(15) 0.6076(4) 0.0358(19) Uani d . 0.705(16) 4
C C13B 0.7774(3) 0.4098(10) 0.5748(3) 0.0350(18) Uani d . 0.705(16) 4
C C13A 0.7592(9) 0.319(4) 0.5888(5) 0.059(7) Uani d . 0.295(16) 4
H H12A 0.8381 0.4133 0.6101 0.0524 Uiso calc R 0.295(16) 4
H H12B 0.8249 0.2575 0.6520 0.0524 Uiso calc R 0.295(16) 4
H H13A 0.7543 0.3575 0.5508 0.0705 Uiso calc R 0.295(16) 4
H H13B 0.7447 0.4168 0.6090 0.0705 Uiso calc R 0.295(16) 4
H H13C 0.7413 0.1989 0.5912 0.0705 Uiso calc R 0.295(16) 4
H H12C 0.7729 0.1675 0.6163 0.0429 Uiso calc R 0.705(16) 4
H H12D 0.8224 0.2951 0.6420 0.0429 Uiso calc R 0.705(16) 4
H H13D 0.8042 0.4749 0.5599 0.0420 Uiso calc R 0.705(16) 4
H H13E 0.7625 0.4980 0.5973 0.0420 Uiso calc R 0.705(16) 4
H H13F 0.7499 0.3645 0.5451 0.0420 Uiso calc R 0.705(16) 4

loop_
_atom_site_aniso_label
_atom_site_aniso_U_11
_atom_site_aniso_U_22
_atom_site_aniso_U_33
_atom_site_aniso_U_12
_atom_site_aniso_U_13
_atom_site_aniso_U_23
O1 0.0862(17) 0.0341(13) 0.0158(10) 0.0014(12) 0.0051(10) 0.0065(10)
O2 0.0305(10) 0.0246(11) 0.0182(9) 0.0022(9) 0.0032(8) -0.0007(9)
O3 0.0503(13) 0.0461(14) 0.0220(10) -0.0103(11) 0.0154(9) 0.0016(10)
O4 0.0539(13) 0.0372(14) 0.0270(11) 0.0070(11) 0.0209(10) 0.0015(10)
O5 0.0334(11) 0.0273(12) 0.0147(9) 0.0058(9) 0.0045(8) -0.0009(8)
O6 0.0216(10) 0.0339(12) 0.0203(9) -0.0003(9) 0.0012(8) -0.0023(9)
O7 0.0293(11) 0.0387(13) 0.0221(10) 0.0039(10) -0.0005(8) -0.0099(10)
O8 0.0202(9) 0.0379(13) 0.0229(9) -0.0034(9) 0.0042(8) -0.0059(9)
O9 0.0347(11) 0.0388(13) 0.0149(9) 0.0070(10) 0.0085(8) 0.0024(9)
O10 0.0232(10) 0.0390(12) 0.0193(9) -0.0031(9) 0.0011(8) -0.0078(9)
O11 0.0412(12) 0.0305(12) 0.0200(10) -0.0064(10) 0.0053(9) -0.0053(9)
O12 0.0214(10) 0.0321(12) 0.0227(9) -0.0006(9) 0.0007(8) -0.0057(9)
O13 0.0392(11) 0.0301(12) 0.0187(10) 0.0061(10) 0.0107(8) 0.0021(9)
O14 0.0340(11) 0.0280(11) 0.0174(9) 0.0039(9) 0.0114(8) -0.0004(9)
O15 0.0417(12) 0.0252(11) 0.0183(10) -0.0016(9) 0.0100(9) -0.0022(9)
O16 0.0284(10) 0.0247(11) 0.0224(9) 0.0050(9) 0.0043(8) -0.0034(9)
N1 0.0279(12) 0.0220(13) 0.0128(10) -0.0008(11) 0.0041(9) 0.0032(10)
N2 0.0219(11) 0.0211(13) 0.0124(10) -0.0002(10) 0.0016(9) 0.0001(9)
N3 0.0202(11) 0.0273(13) 0.0129(10) 0.0012(10) 0.0053(9) -0.0022(10)
N4 0.0274(12) 0.0242(13) 0.0124(10) 0.0033(11) 0.0056(9) 0.0011(10)
C1 0.0211(13) 0.0244(16) 0.0201(13) -0.0031(12) 0.0023(11) -0.0013(12)
C2 0.0275(14) 0.0249(16) 0.0170(13) -0.0089(13) 0.0013(11) -0.0014(12)
C3 0.0430(17) 0.0273(17) 0.0155(13) -0.0111(14) -0.0012(12) 0.0001(12)
C4 0.0364(16) 0.0269(17) 0.0207(13) -0.0094(14) -0.0024(12) 0.0055(13)
C5 0.0282(15) 0.0204(16) 0.0329(15) -0.0022(13) -0.0053(12) 0.0077(14)
C6 0.0230(14) 0.0235(16) 0.0283(15) -0.0025(13) 0.0011(12) 0.0002(13)
C7 0.0204(14) 0.0270(16) 0.0175(13) -0.0063(13) -0.0029(11) -0.0005(12)
C8 0.0300(15) 0.0215(16) 0.0210(14) -0.0070(13) -0.0004(12) 0.0009(12)
C9 0.0207(13) 0.0218(16) 0.0231(14) -0.0048(12) -0.0014(11) 0.0042(12)
C10 0.0296(15) 0.0303(18) 0.0243(14) 0.0047(14) 0.0034(12) -0.0012(13)
C11 0.0288(15) 0.0321(18) 0.0190(14) -0.0094(14) 0.0048(12) 0.0005(13)
C14 0.0210(13) 0.0192(15) 0.0188(13) 0.0006(12) 0.0059(11) 0.0020(12)
C15 0.0232(14) 0.0164(14) 0.0156(12) 0.0027(12) 0.0031(10) 0.0014(11)
C16 0.0243(14) 0.0139(14) 0.0173(13) 0.0047(12) 0.0039(11) 0.0031(11)
C17 0.0303(15) 0.0171(15) 0.0216(13) 0.0011(12) 0.0117(12) -0.0001(12)
C18 0.0288(15) 0.0217(16) 0.0290(15) -0.0005(13) 0.0147(12) 0.0042(13)
C19 0.0208(14) 0.0169(15) 0.0315(15) -0.0006(12) 0.0073(12) 0.0015(12)
C20 0.0240(14) 0.0170(15) 0.0214(14) -0.0001(12) 0.0024(11) -0.0006(12)
C21 0.0259(14) 0.0130(14) 0.0196(13) 0.0029(12) 0.0060(11) 0.0040(11)
C22 0.0228(14) 0.0158(14) 0.0182(13) 0.0010(11) 0.0057(11) 0.0020(11)
C23 0.0236(14) 0.0335(18) 0.0267(15) -0.0030(14) -0.0034(12) -0.0003(14)
C24 0.0264(14) 0.0150(14) 0.0177(13) 0.0022(12) 0.0036(11) 0.0015(12)
C25 0.0202(14) 0.0297(17) 0.0324(15) -0.0038(13) -0.0011(12) 0.0007(14)
C26 0.0252(16) 0.067(3) 0.0371(17) -0.0069(16) 0.0110(13) -0.0095(17)
C27 0.0209(13) 0.0192(15) 0.0179(12) 0.0023(12) 0.0038(11) -0.0009(12)
C28 0.0254(14) 0.0167(14) 0.0153(12) 0.0015(12) 0.0043(11) 0.0015(11)
C29 0.0305(15) 0.0189(15) 0.0144(13) 0.0053(12) 0.0068(11) 0.0035(12)
C30 0.0302(15) 0.0247(16) 0.0249(14) 0.0050(13) 0.0132(12) 0.0052(13)
C31 0.0237(14) 0.0267(17) 0.0386(16) 0.0020(13) 0.0161(13) 0.0072(14)
C32 0.0210(14) 0.0168(15) 0.0341(15) 0.0027(12) 0.0033(12) 0.0035(13)
C33 0.0257(14) 0.0185(15) 0.0225(13) 0.0025(12) 0.0068(11) -0.0014(12)
C34 0.0256(14) 0.0165(14) 0.0199(13) 0.0042(12) 0.0085(11) 0.0028(11)
C35 0.0202(13) 0.0147(14) 0.0220(13) 0.0015(11) 0.0072(11) 0.0006(11)
C36 0.0236(15) 0.061(3) 0.0285(15) -0.0040(16) -0.0045(12) -0.0112(16)
C37 0.0314(15) 0.0163(15) 0.0159(13) 0.0025(12) 0.0020(11) 0.0025(12)
C38 0.0236(14) 0.0288(18) 0.0349(16) -0.0007(13) -0.0048(12) -0.0047(14)
C39 0.0274(15) 0.044(2) 0.0213(14) -0.0011(15) 0.0005(12) -0.0048(14)
C40 0.0227(14) 0.0237(16) 0.0187(13) -0.0002(12) 0.0045(11) 0.0009(12)
C41 0.0182(13) 0.0220(15) 0.0178(13) -0.0003(12) 0.0038(10) 0.0017(12)
C42 0.0212(13) 0.0261(16) 0.0145(13) -0.0054(12) 0.0064(10) -0.0013(12)
C43 0.0236(14) 0.0253(16) 0.0186(13) -0.0015(13) 0.0045(11) 0.0042(12)
C44 0.0236(14) 0.0205(16) 0.0300(15) 0.0007(12) 0.0061(12) 0.0040(13)
C45 0.0244(14) 0.0201(16) 0.0265(14) 0.0001(13) 0.0086(12) -0.0009(12)
C46 0.0199(13) 0.0237(15) 0.0163(12) -0.0032(12) 0.0049(11) -0.0010(12)
C47 0.0180(13) 0.0206(15) 0.0190(13) -0.0043(12) 0.0053(10) 0.0012(12)
C48 0.0143(12) 0.0216(15) 0.0192(13) -0.0018(12) 0.0020(10) 0.0001(12)
C49 0.0414(17) 0.0308(18) 0.0238(14) 0.0018(14) 0.0163(13) -0.0062(13)
C50 0.0197(13) 0.0242(16) 0.0185(13) -0.0029(12) 0.0045(11) 0.0022(12)
C51 0.0313(15) 0.0229(16) 0.0319(15) 0.0039(13) 0.0129(13) -0.0068(13)
C52 0.0313(16) 0.0343(19) 0.0475(18) 0.0117(15) 0.0043(14) -0.0051(16)
C12A 0.029(11) 0.054(13) 0.053(9) -0.012(8) 0.020(9) -0.040(9)
C12B 0.039(5) 0.046(5) 0.025(3) 0.005(4) 0.011(4) -0.006(4)
C13B 0.035(3) 0.044(4) 0.028(3) 0.007(3) 0.012(2) -0.008(3)
C13A 0.069(12) 0.089(15) 0.024(7) 0.041(11) 0.024(7) 0.009(8)

loop_
_atom_type_symbol
_atom_type_description
_atom_type_scat_dispersion_real
_atom_type_scat_dispersion_imag
_atom_type_scat_source
C C 0.0033 0.0016
;
International Tables for Crystallography
(1992, Vol. C, Tables 4.2.6.8 and 6.1.1.4)
;
H H 0.0000 0.0000
;
International Tables for Crystallography
(1992, Vol. C, Table 6.1.1.4)
;
N N 0.0061 0.0033
;
International Tables for Crystallography
(1992, Vol. C, Tables 4.2.6.8 and 6.1.1.4)
;
O O 0.0106 0.0060
;
International Tables for Crystallography
(1992, Vol. C, Tables 4.2.6.8 and 6.1.1.4)
;

loop_
_geom_angle_atom_site_label_1
_geom_angle_atom_site_label_2
_geom_angle_atom_site_label_3
_geom_angle
_geom_angle_publ_flag
C7 O2 C10 116.8(2) no
C11 O4 C12A 118.5(10) no
C11 O4 C12B 112.9(5) no
C20 O6 C23 117.1(2) no
C24 O8 C25 116.95(19) no
C33 O10 C36 115.8(2) no
C37 O12 C38 117.7(2) no
C46 O14 C49 116.9(2) no
C50 O16 C51 114.97(18) no
C1 N1 C9 121.4(3) no
C14 N2 C22 121.6(2) no
C27 N3 C35 121.3(2) no
C40 N4 C48 121.6(3) no
N1 C1 C2 123.1(3) no
C1 C2 C3 120.1(3) no
C1 C2 C11 119.0(3) no
C3 C2 C11 121.0(3) no
O1 C3 C2 124.8(3) no
O1 C3 C8 120.3(3) no
C2 C3 C8 114.9(3) no
C5 C4 C8 120.9(3) no
C4 C5 C6 121.0(3) no
C5 C6 C7 119.1(3) no
O2 C7 C6 125.7(3) no
O2 C7 C9 114.1(3) no
C6 C7 C9 120.3(3) no
C3 C8 C4 120.9(3) no
C3 C8 C9 120.6(3) no
C4 C8 C9 118.4(3) no
N1 C9 C7 120.0(3) no
N1 C9 C8 119.7(3) no
C7 C9 C8 120.3(3) no
O3 C11 O4 121.9(3) no
O3 C11 C2 125.3(3) no
O4 C11 C2 112.9(3) no
N2 C14 C15 123.2(3) no
C14 C15 C16 119.7(2) no
C14 C15 C24 119.1(3) no
C16 C15 C24 121.3(2) no
O5 C16 C15 124.8(3) no
O5 C16 C21 120.2(3) no
C15 C16 C21 115.0(2) no
C18 C17 C21 120.5(3) no
C17 C18 C19 120.6(3) no
C18 C19 C20 119.9(3) no
O6 C20 C19 126.4(2) no
O6 C20 C22 113.9(3) no
C19 C20 C22 119.7(3) no
C16 C21 C17 120.5(3) no
C16 C21 C22 121.1(3) no
C17 C21 C22 118.4(3) no
N2 C22 C20 120.1(2) no
N2 C22 C21 119.2(2) no
C20 C22 C21 120.7(3) no
O7 C24 O8 122.4(3) no
O7 C24 C15 126.8(3) no
O8 C24 C15 110.8(2) no
O8 C25 C26 106.5(2) no
N3 C27 C28 123.7(3) no
C27 C28 C29 119.3(2) no
C27 C28 C37 119.5(3) no
C29 C28 C37 121.2(3) no
O9 C29 C28 124.3(3) no
O9 C29 C34 119.9(3) no
C28 C29 C34 115.7(2) no
C31 C30 C34 120.1(3) no
C30 C31 C32 121.3(3) no
C31 C32 C33 119.9(3) no
O10 C33 C32 125.4(3) no
O10 C33 C35 115.3(3) no
C32 C33 C35 119.3(3) no
C29 C34 C30 120.8(3) no
C29 C34 C35 120.3(3) no
C30 C34 C35 118.8(2) no
N3 C35 C33 119.9(3) no
N3 C35 C34 119.6(2) no
C33 C35 C34 120.5(3) no
O11 C37 O12 122.8(3) no
O11 C37 C28 125.5(3) no
O12 C37 C28 111.7(2) no
O12 C38 C39 108.1(3) no
N4 C40 C41 123.5(3) no
C40 C41 C42 119.5(3) no
C40 C41 C50 119.5(3) no
C42 C41 C50 120.9(2) no
O13 C42 C41 124.5(3) no
O13 C42 C47 119.9(3) no
C41 C42 C47 115.6(2) no
C44 C43 C47 120.8(3) no
C43 C44 C45 120.9(3) no
C44 C45 C46 119.8(3) no
O14 C46 C45 126.5(3) no
O14 C46 C48 113.9(3) no
C45 C46 C48 119.6(3) no
C42 C47 C43 121.8(3) no
C42 C47 C48 120.2(3) no
C43 C47 C48 118.0(3) no
N4 C48 C46 119.8(3) no
N4 C48 C47 119.4(3) no
C46 C48 C47 120.8(3) no
O15 C50 O16 122.1(3) no
O15 C50 C41 125.2(3) no
O16 C50 C41 112.6(2) no
O16 C51 C52 107.3(3) no
O4 C12A C13A 101.2(15) no
O4 C12B C13B 110.1(7) no
C1 N1 H1A 119.319 no
C9 N1 H1A 119.326 no
C14 N2 H2 119.188 no
C22 N2 H2 119.186 no
C27 N3 H3 119.376 no
C35 N3 H3 119.367 no
C40 N4 H4A 119.184 no
C48 N4 H4A 119.180 no
N1 C1 H1 118.465 no
C2 C1 H1 118.468 no
C5 C4 H4 119.570 no
C8 C4 H4 119.579 no
C4 C5 H5 119.522 no
C6 C5 H5 119.501 no
C5 C6 H6 120.434 no
C7 C6 H6 120.439 no
O2 C10 H10A 109.449 no
O2 C10 H10B 109.463 no
O2 C10 H10C 109.472 no
H10A C10 H10B 109.476 no
H10A C10 H10C 109.482 no
H10B C10 H10C 109.485 no
N2 C14 H14 118.396 no
C15 C14 H14 118.373 no
C18 C17 H17 119.749 no
C21 C17 H17 119.763 no
C17 C18 H18 119.704 no
C19 C18 H18 119.692 no
C18 C19 H19 120.039 no
C20 C19 H19 120.048 no
O6 C23 H23A 109.461 no
O6 C23 H23B 109.472 no
O6 C23 H23C 109.468 no
H23A C23 H23B 109.467 no
H23A C23 H23C 109.478 no
H23B C23 H23C 109.481 no
O8 C25 H25A 110.428 no
O8 C25 H25B 110.435 no
C26 C25 H25A 110.441 no
C26 C25 H25B 110.440 no
H25A C25 H25B 108.637 no
C25 C26 H26A 109.481 no
C25 C26 H26B 109.475 no
C25 C26 H26C 109.464 no
H26A C26 H26B 109.474 no
H26A C26 H26C 109.462 no
H26B C26 H26C 109.471 no
N3 C27 H27 118.144 no
C28 C27 H27 118.141 no
C31 C30 H30 119.924 no
C34 C30 H30 119.929 no
C30 C31 H31 119.357 no
C32 C31 H31 119.367 no
C31 C32 H32 120.064 no
C33 C32 H32 120.076 no
O10 C36 H36A 109.470 no
O10 C36 H36B 109.468 no
O10 C36 H36C 109.477 no
H36A C36 H36B 109.463 no
H36A C36 H36C 109.482 no
H36B C36 H36C 109.467 no
O12 C38 H38A 110.084 no
O12 C38 H38B 110.079 no
C39 C38 H38A 110.071 no
C39 C38 H38B 110.075 no
H38A C38 H38B 108.416 no
C38 C39 H39A 109.465 no
C38 C39 H39B 109.469 no
C38 C39 H39C 109.467 no
H39A C39 H39B 109.476 no
H39A C39 H39C 109.467 no
H39B C39 H39C 109.483 no
N4 C40 H40 118.233 no
C41 C40 H40 118.243 no
C44 C43 H43 119.611 no
C47 C43 H43 119.613 no
C43 C44 H44 119.518 no
C45 C44 H44 119.533 no
C44 C45 H45 120.107 no
C46 C45 H45 120.099 no
O14 C49 H49A 109.459 no
O14 C49 H49B 109.467 no
O14 C49 H49C 109.474 no
H49A C49 H49B 109.475 no
H49A C49 H49C 109.477 no
H49B C49 H49C 109.475 no
O16 C51 H51A 110.256 no
O16 C51 H51B 110.268 no
C52 C51 H51A 110.255 no
C52 C51 H51B 110.268 no
H51A C51 H51B 108.515 no
C51 C52 H52A 109.468 no
C51 C52 H52B 109.471 no
C51 C52 H52C 109.462 no
H52A C52 H52B 109.481 no
H52A C52 H52C 109.468 no
H52B C52 H52C 109.478 no
O4 C12A H12A 111.542 no
O4 C12A H12B 111.524 no
C13A C12A H12A 111.524 no
C13A C12A H12B 111.522 no
H12A C12A H12B 109.344 no
O4 C12B H12C 109.639 no
O4 C12B H12D 109.628 no
C13B C12B H12C 109.631 no
C13B C12B H12D 109.629 no
H12C C12B H12D 108.141 no
C12B C13B H13D 109.464 no
C12B C13B H13E 109.486 no
C12B C13B H13F 109.469 no
H13D C13B H13E 109.471 no
H13D C13B H13F 109.469 no
H13E C13B H13F 109.469 no
C12A C13A H13A 109.463 no
C12A C13A H13B 109.488 no
C12A C13A H13C 109.480 no
H13A C13A H13B 109.471 no
H13A C13A H13C 109.455 no
H13B C13A H13C 109.470 no

loop_
_geom_bond_atom_site_label_1
_geom_bond_atom_site_label_2
_geom_bond_distance
_geom_bond_publ_flag
O1 C3 1.236(4) no
O2 C7 1.373(3) no
O2 C10 1.428(4) no
O3 C11 1.212(4) no
O4 C11 1.344(4) no
O4 C12A 1.52(3) no
O4 C12B 1.466(11) no
O5 C16 1.247(3) no
O6 C20 1.373(3) no
O6 C23 1.429(3) no
O7 C24 1.205(3) no
O8 C24 1.353(4) no
O8 C25 1.458(3) no
O9 C29 1.249(3) no
O10 C33 1.364(4) no
O10 C36 1.434(3) no
O11 C37 1.214(3) no
O12 C37 1.347(4) no
O12 C38 1.455(3) no
O13 C42 1.248(3) no
O14 C46 1.369(3) no
O14 C49 1.435(4) no
O15 C50 1.215(3) no
O16 C50 1.350(3) no
O16 C51 1.452(4) no
N1 C1 1.335(4) no
N1 C9 1.385(4) no
N2 C14 1.330(3) no
N2 C22 1.383(4) no
N3 C27 1.322(3) no
N3 C35 1.384(4) no
N4 C40 1.313(4) no
N4 C48 1.385(4) no
C1 C2 1.381(4) no
C2 C3 1.451(4) no
C2 C11 1.468(4) no
C3 C8 1.484(4) no
C4 C5 1.362(4) no
C4 C8 1.401(4) no
C5 C6 1.410(4) no
C6 C7 1.368(4) no
C7 C9 1.412(4) no
C8 C9 1.398(4) no
C14 C15 1.375(4) no
C15 C16 1.454(4) no
C15 C24 1.479(4) no
C16 C21 1.472(4) no
C17 C18 1.366(4) no
C17 C21 1.411(4) no
C18 C19 1.403(4) no
C19 C20 1.371(4) no
C20 C22 1.405(4) no
C21 C22 1.392(4) no
C25 C26 1.503(5) no
C27 C28 1.378(4) no
C28 C29 1.446(4) no
C28 C37 1.469(4) no
C29 C34 1.470(4) no
C30 C31 1.367(4) no
C30 C34 1.404(4) no
C31 C32 1.394(4) no
C32 C33 1.381(4) no
C33 C35 1.410(4) no
C34 C35 1.398(4) no
C38 C39 1.493(4) no
C40 C41 1.381(4) no
C41 C42 1.445(4) no
C41 C50 1.471(4) no
C42 C47 1.473(4) no
C43 C44 1.361(4) no
C43 C47 1.407(4) no
C44 C45 1.404(4) no
C45 C46 1.367(4) no
C46 C48 1.410(4) no
C47 C48 1.400(4) no
C51 C52 1.501(4) no
C12A C13A 1.57(3) no
C12B C13B 1.465(12) no
N1 H1A 0.880 no
N2 H2 0.880 no
N3 H3 0.880 no
N4 H4A 0.880 no
C1 H1 0.950 no
C4 H4 0.950 no
C5 H5 0.950 no
C6 H6 0.950 no
C10 H10A 0.980 no
C10 H10B 0.980 no
C10 H10C 0.980 no
C14 H14 0.950 no
C17 H17 0.950 no
C18 H18 0.950 no
C19 H19 0.950 no
C23 H23A 0.980 no
C23 H23B 0.980 no
C23 H23C 0.980 no
C25 H25A 0.990 no
C25 H25B 0.990 no
C26 H26A 0.980 no
C26 H26B 0.980 no
C26 H26C 0.980 no
C27 H27 0.950 no
C30 H30 0.950 no
C31 H31 0.950 no
C32 H32 0.950 no
C36 H36A 0.980 no
C36 H36B 0.980 no
C36 H36C 0.980 no
C38 H38A 0.990 no
C38 H38B 0.990 no
C39 H39A 0.980 no
C39 H39B 0.980 no
C39 H39C 0.980 no
C40 H40 0.950 no
C43 H43 0.950 no
C44 H44 0.950 no
C45 H45 0.950 no
C49 H49A 0.980 no
C49 H49B 0.980 no
C49 H49C 0.980 no
C51 H51A 0.990 no
C51 H51B 0.990 no
C52 H52A 0.980 no
C52 H52B 0.980 no
C52 H52C 0.980 no
C12A H12A 0.990 no
C12A H12B 0.990 no
C12B H12C 0.990 no
C12B H12D 0.990 no
C13B H13D 0.980 no
C13B H13E 0.980 no
C13B H13F 0.980 no
C13A H13A 0.980 no
C13A H13B 0.980 no
C13A H13C 0.980 no

loop_
_geom_contact_atom_site_label_1
_geom_contact_atom_site_label_2
_geom_contact_distance
_geom_contact_site_symmetry_2
_geom_contact_publ_flag
O1 O3 2.807(4) . no
O1 C4 2.833(4) . no
O1 C11 2.924(4) . no
O2 N1 2.665(3) . no
O3 C1 3.579(4) . no
O3 C3 2.935(4) . no
O3 C12A 2.75(3) . no
O3 C12B 2.578(10) . no
O3 C13A 3.56(3) . no
O4 C1 2.671(4) . no
O5 O7 2.839(4) . no
O5 C17 2.820(4) . no
O5 C24 2.945(4) . no
O6 N2 2.656(4) . no
O7 C14 3.593(4) . no
O7 C16 2.974(4) . no
O7 C25 2.681(4) . no
O8 C14 2.634(4) . no
O9 O11 2.823(4) . no
O9 C30 2.815(4) . no
O9 C37 2.919(4) . no
O10 N3 2.685(3) . no
O11 C27 3.573(4) . no
O11 C29 2.955(4) . no
O11 C38 2.695(4) . no
O12 C27 2.679(4) . no
O13 O15 2.818(3) . no
O13 C43 2.839(4) . no
O13 C50 2.919(4) . no
O14 N4 2.652(3) . no
O15 C40 3.581(4) . no
O15 C42 2.944(4) . no
O15 C51 2.625(4) . no
O16 C40 2.699(4) . no
N1 C3 2.841(4) . no
N2 C16 2.828(4) . no
N3 C29 2.824(4) . no
N4 C42 2.824(4) . no
C1 C8 2.775(4) . no
C2 C9 2.810(4) . no
C4 C7 2.778(4) . no
C5 C9 2.766(4) . no
C6 C8 2.807(4) . no
C6 C10 2.821(4) . no
C11 C13A 3.35(3) . no
C14 C21 2.762(4) . no
C15 C22 2.811(4) . no
C17 C20 2.782(4) . no
C18 C22 2.767(5) . no
C19 C21 2.797(4) . no
C19 C23 2.843(4) . no
C27 C34 2.762(4) . no
C28 C35 2.806(4) . no
C30 C33 2.791(4) . no
C31 C35 2.766(5) . no
C32 C34 2.796(4) . no
C32 C36 2.793(4) . no
C37 C39 3.580(5) . no
C40 C47 2.765(4) . no
C41 C48 2.803(4) . no
C43 C46 2.783(4) . no
C44 C48 2.762(4) . no
C45 C47 2.803(4) . no
C45 C49 2.841(4) . no
O1 N2 3.367(4) 4_545 no
O1 C14 3.156(4) 4_545 no
O1 C25 3.557(4) 3_756 no
O1 C12A 3.18(3) 1_545 no
O2 O5 3.317(3) . no
O2 O7 3.523(3) . no
O2 C5 3.537(4) 3_746 no
O2 C15 3.507(4) . no
O2 C16 3.394(3) . no
O2 C24 3.490(4) . no
O3 O6 3.299(4) 4_545 no
O3 N2 2.873(3) 4_545 no
O3 C14 3.445(4) 4_545 no
O3 C25 3.519(5) 3_756 no
O3 C26 3.503(4) 3_756 no
O4 C4 3.377(4) 1_565 no
O4 C52 3.455(4) 4_545 no
O5 O2 3.317(3) . no
O5 N1 2.729(3) . no
O5 C1 3.259(4) . no
O5 C32 3.504(4) . no
O6 O3 3.299(4) 4_544 no
O6 O9 3.585(3) . no
O6 C30 3.427(4) 1_545 no
O7 O2 3.523(3) . no
O7 C5 3.523(4) 3_746 no
O7 C6 3.377(4) 1_565 no
O7 C10 3.227(4) 1_565 no
O8 C26 3.503(4) 2_755 no
O9 O6 3.585(3) . no
O9 O14 3.359(4) . no
O9 N4 2.716(3) . no
O9 C23 3.509(4) . no
O9 C40 3.240(4) . no
O9 C13A 3.36(3) 4_554 no
O10 O15 3.150(4) 4_555 no
O10 C50 3.409(4) 4_555 no
O11 O14 3.175(3) . no
O11 N4 3.124(4) . no
O11 C49 3.295(4) 1_545 no
O13 N3 2.857(4) 4_554 no
O13 C27 3.054(4) 4_554 no
O13 C51 3.559(4) 1_565 no
O14 O9 3.359(4) . no
O14 O11 3.175(3) . no
O14 C23 3.419(4) 1_565 no
O14 C28 3.599(4) . no
O14 C37 3.205(4) . no
O14 C43 3.563(4) 3_665 no
O15 O10 3.150(4) 4_554 no
O15 N3 2.898(3) 4_554 no
O15 C27 3.584(4) 4_554 no
O15 C38 3.407(4) 3_655 no
O15 C39 3.226(4) 3_655 no
O16 C43 3.391(4) 1_545 no
O16 C13B 3.478(7) 4_554 no
N1 O5 2.729(3) . no
N2 O1 3.367(4) 4_544 no
N2 O3 2.873(3) 4_544 no
N2 C31 3.547(4) 1_545 no
N3 O13 2.857(4) 4_555 no
N3 O15 2.898(3) 4_555 no
N3 C18 3.349(4) . no
N4 O9 2.716(3) . no
N4 O11 3.124(4) . no
C1 O5 3.259(4) . no
C1 C5 3.373(4) 1_565 no
C3 C12A 3.53(3) 1_545 no
C4 O4 3.377(4) 1_545 no
C4 C10 3.551(5) 3_746 no
C5 O2 3.537(4) 3_746 no
C5 O7 3.523(4) 3_746 no
C5 C1 3.373(4) 1_545 no
C5 C7 3.402(5) 3_746 no
C6 O7 3.377(4) 1_545 no
C6 C7 3.539(5) 3_746 no
C6 C9 3.553(5) 3_746 no
C7 C5 3.402(5) 3_746 no
C7 C6 3.539(5) 3_746 no
C7 C36 3.532(5) 1_545 no
C9 C6 3.553(5) 3_746 no
C9 C36 3.562(5) 1_545 no
C10 O7 3.227(4) 1_545 no
C10 C4 3.551(5) 3_746 no
C10 C32 3.587(5) 1_545 no
C11 C25 3.546(5) 3_756 no
C14 O1 3.156(4) 4_544 no
C14 O3 3.445(4) 4_544 no
C15 O2 3.507(4) . no
C16 O2 3.394(3) . no
C16 C32 3.490(4) . no
C17 C33 3.324(4) . no
C17 C35 3.298(4) . no
C18 N3 3.349(4) . no
C18 C33 3.585(4) 1_545 no
C18 C35 3.350(4) . no
C19 C28 3.583(4) . no
C19 C29 3.396(4) . no
C19 C34 3.579(4) 1_545 no
C19 C34 3.535(4) . no
C20 C29 3.583(4) . no
C20 C30 3.380(4) 1_545 no
C20 C31 3.436(4) 1_545 no
C20 C34 3.571(4) . no
C21 C32 3.520(4) 1_545 no
C21 C32 3.574(4) . no
C22 C30 3.522(4) . no
C22 C31 3.310(4) 1_545 no
C22 C32 3.599(4) 1_545 no
C23 O9 3.509(4) . no
C23 O14 3.419(4) 1_545 no
C23 C46 3.543(5) 1_545 no
C24 O2 3.490(4) . no
C25 O1 3.557(4) 3_756 no
C25 O3 3.519(5) 3_756 no
C25 C11 3.546(5) 3_756 no
C26 O3 3.503(4) 3_756 no
C26 O8 3.503(4) 2_745 no
C27 O13 3.054(4) 4_555 no
C27 O15 3.584(4) 4_555 no
C28 O14 3.599(4) . no
C28 C19 3.583(4) . no
C29 C19 3.396(4) . no
C29 C20 3.583(4) . no
C30 O6 3.427(4) 1_565 no
C30 C20 3.380(4) 1_565 no
C30 C22 3.522(4) . no
C31 N2 3.547(4) 1_565 no
C31 C20 3.436(4) 1_565 no
C31 C22 3.310(4) 1_565 no
C32 O5 3.504(4) . no
C32 C10 3.587(5) 1_565 no
C32 C16 3.490(4) . no
C32 C21 3.574(4) . no
C32 C21 3.520(4) 1_565 no
C32 C22 3.599(4) 1_565 no
C33 C17 3.324(4) . no
C33 C18 3.585(4) 1_565 no
C34 C19 3.535(4) . no
C34 C19 3.579(4) 1_565 no
C34 C20 3.571(4) . no
C35 C17 3.298(4) . no
C35 C18 3.350(4) . no
C36 C7 3.532(5) 1_565 no
C36 C9 3.562(5) 1_565 no
C37 O14 3.205(4) . no
C37 C49 3.590(4) . no
C38 O15 3.407(4) 3_655 no
C39 O15 3.226(4) 3_655 no
C40 O9 3.240(4) . no
C40 C44 3.511(4) 1_545 no
C40 C13A 3.49(2) 4_554 no
C43 O14 3.563(4) 3_665 no
C43 O16 3.391(4) 1_565 no
C43 C46 3.498(5) 3_665 no
C43 C50 3.426(4) 1_565 no
C43 C51 3.600(5) 1_565 no
C44 C40 3.511(4) 1_565 no
C44 C46 3.546(4) 3_665 no
C44 C48 3.520(5) 3_665 no
C44 C50 3.556(5) 1_565 no
C45 C47 3.519(5) 3_665 no
C46 C23 3.543(5) 1_565 no
C46 C43 3.498(5) 3_665 no
C46 C44 3.546(4) 3_665 no
C47 C45 3.519(5) 3_665 no
C48 C44 3.520(5) 3_665 no
C49 O11 3.295(4) 1_565 no
C49 C37 3.590(4) . no
C50 O10 3.409(4) 4_554 no
C50 C43 3.426(4) 1_545 no
C50 C44 3.556(5) 1_545 no
C51 O13 3.559(4) 1_545 no
C51 C43 3.600(5) 1_545 no
C52 O4 3.455(4) 4_544 no
C12A O1 3.18(3) 1_565 no
C12A C3 3.53(3) 1_565 no
C13B O16 3.478(7) 4_555 no
C13A O9 3.36(3) 4_555 no
C13A C40 3.49(2) 4_555 no
O1 H4 2.5507 . no
O2 H1A 2.3296 . no
O2 H6 2.6665 . no
O3 H12A 3.5668 . no
O3 H12B 2.3945 . no
O3 H13C 3.2286 . no
O3 H12C 2.4018 . no
O3 H12D 2.6512 . no
O4 H1 2.2997 . no
O4 H13A 2.5603 . no
O4 H13B 3.2606 . no
O4 H13C 2.5361 . no
O4 H13D 2.5100 . no
O4 H13E 3.2404 . no
O4 H13F 2.6932 . no
O5 H17 2.5365 . no
O6 H2 2.3142 . no
O6 H19 2.6755 . no
O7 H25A 2.3966 . no
O7 H25B 2.9790 . no
O8 H14 2.2526 . no
O8 H26A 2.5268 . no
O8 H26B 2.5920 . no
O8 H26C 3.2276 . no
O9 H30 2.5337 . no
O10 H3 2.3497 . no
O10 H32 2.6628 . no
O11 H38A 3.0731 . no
O11 H38B 2.3503 . no
O12 H27 2.3222 . no
O12 H39A 2.5252 . no
O12 H39B 3.2350 . no
O12 H39C 2.6364 . no
O13 H43 2.5640 . no
O14 H4A 2.3087 . no
O14 H45 2.6726 . no
O15 H51A 2.6538 . no
O15 H51B 2.5309 . no
O16 H40 2.3383 . no
O16 H52A 2.5865 . no
O16 H52B 2.5515 . no
O16 H52C 3.2311 . no
C2 H1A 3.1708 . no
C3 H1 3.3048 . no
C3 H4 2.6712 . no
C4 H6 3.2661 . no
C6 H4 3.2680 . no
C6 H10A 2.7380 . no
C6 H10B 2.7733 . no
C7 H1A 2.5649 . no
C7 H5 3.2493 . no
C7 H10A 2.6211 . no
C7 H10B 2.6182 . no
C7 H10C 3.2030 . no
C8 H1A 3.1960 . no
C8 H5 3.2581 . no
C9 H1 3.2198 . no
C9 H4 3.2642 . no
C9 H6 3.2733 . no
C10 H6 2.5328 . no
C11 H1 2.5861 . no
C11 H12A 3.1620 . no
C11 H12B 2.5434 . no
C11 H13C 3.1766 . no
C11 H12C 2.4903 . no
C11 H12D 2.6625 . no
C15 H2 3.1617 . no
C16 H14 3.3000 . no
C16 H17 2.6672 . no
C17 H19 3.2585 . no
C19 H17 3.2618 . no
C19 H23B 2.7575 . no
C19 H23C 2.8008 . no
C20 H2 2.5564 . no
C20 H18 3.2544 . no
C20 H23A 3.2055 . no
C20 H23B 2.6086 . no
C20 H23C 2.6420 . no
C21 H2 3.1847 . no
C21 H18 3.2683 . no
C22 H14 3.2154 . no
C22 H17 3.2677 . no
C22 H19 3.2616 . no
C23 H19 2.5566 . no
C24 H14 2.5863 . no
C24 H25A 2.5290 . no
C24 H25B 2.8019 . no
C25 H14 3.5979 . no
C28 H3 3.1628 . no
C29 H27 3.2900 . no
C29 H30 2.6672 . no
C30 H32 3.2585 . no
C32 H30 3.2612 . no
C32 H36A 2.7683 . no
C32 H36B 2.6733 . no
C33 H3 2.5602 . no
C33 H31 3.2543 . no
C33 H36A 2.6410 . no
C33 H36B 2.5632 . no
C33 H36C 3.1872 . no
C34 H3 3.1954 . no
C34 H31 3.2577 . no
C35 H27 3.2059 . no
C35 H30 3.2725 . no
C35 H32 3.2707 . no
C36 H32 2.4972 . no
C37 H27 2.5871 . no
C37 H38A 2.8610 . no
C37 H38B 2.4905 . no
C41 H4A 3.1555 . no
C42 H40 3.2931 . no
C42 H43 2.6861 . no
C43 H45 3.2577 . no
C45 H43 3.2610 . no
C45 H49A 2.8170 . no
C45 H49B 2.7414 . no
C46 H4A 2.5555 . no
C46 H44 3.2498 . no
C46 H49A 2.6224 . no
C46 H49B 2.6253 . no
C46 H49C 3.2047 . no
C47 H4A 3.1962 . no
C47 H44 3.2616 . no
C48 H40 3.2035 . no
C48 H43 3.2671 . no
C48 H45 3.2624 . no
C49 H45 2.5604 . no
C50 H40 2.5948 . no
C50 H51A 2.6425 . no
C50 H51B 2.5791 . no
H1A H1 2.2201 . no
H2 H14 2.2130 . no
H3 H27 2.2034 . no
H4A H40 2.1929 . no
H4 H5 2.2995 . no
H5 H6 2.3592 . no
H6 H10A 2.2851 . no
H6 H10B 2.3555 . no
H6 H10C 3.5040 . no
H17 H18 2.3087 . no
H18 H19 2.3491 . no
H19 H23A 3.5292 . no
H19 H23B 2.3329 . no
H19 H23C 2.3595 . no
H25A H26A 2.8558 . no
H25A H26B 2.3406 . no
H25A H26C 2.3885 . no
H25B H26A 2.3874 . no
H25B H26B 2.8558 . no
H25B H26C 2.3415 . no
H30 H31 2.3069 . no
H31 H32 2.3357 . no
H32 H36A 2.3006 . no
H32 H36B 2.2581 . no
H32 H36C 3.4664 . no
H38A H39A 2.3941 . no
H38A H39B 2.3090 . no
H38A H39C 2.8435 . no
H38B H39A 2.8440 . no
H38B H39B 2.3910 . no
H38B H39C 2.3120 . no
H43 H44 2.2980 . no
H44 H45 2.3491 . no
H45 H49A 2.4473 . no
H45 H49B 2.2594 . no
H45 H49C 3.5296 . no
H51A H52A 2.8536 . no
H51A H52B 2.3734 . no
H51A H52C 2.3469 . no
H51B H52A 2.3481 . no
H51B H52B 2.8536 . no
H51B H52C 2.3724 . no
H12A H13A 2.4224 . no
H12A H13B 2.4517 . no
H12A H13C 2.9136 . no
H12B H13A 2.9139 . no
H12B H13B 2.4360 . no
H12B H13C 2.4379 . no
H12C H13D 2.8145 . no
H12C H13E 2.3866 . no
H12C H13F 2.2553 . no
H12D H13D 2.3951 . no
H12D H13E 2.2484 . no
H12D H13F 2.8129 . no
O1 H2 2.8876 4_545 no
O1 H10B 3.3313 3_746 no
O1 H14 2.4167 4_545 no
O1 H25A 3.3775 3_756 no
O1 H25B 2.8397 3_756 no
O1 H26B 2.9465 3_746 no
O1 H12A 2.2645 1_545 no
O1 H12B 3.3782 1_545 no
O1 H12D 3.1720 1_545 no
O1 H13D 3.0975 1_545 no
O2 H5 3.5144 3_746 no
O2 H32 2.7114 1_545 no
O2 H36A 3.1543 1_545 no
O2 H36B 3.3569 1_545 no
O3 H2 2.1904 4_545 no
O3 H14 3.2411 4_545 no
O3 H25A 3.2322 3_756 no
O3 H25B 3.3222 3_756 no
O3 H26C 2.7229 3_756 no
O3 H30 3.2291 4_555 no
O3 H31 3.1339 4_555 no
O3 H52B 3.3610 4_545 no
O4 H4 3.1776 1_565 no
O4 H25A 3.3889 3_756 no
O4 H26C 3.5725 3_756 no
O4 H36C 3.2411 . no
O4 H52B 3.0696 4_545 no
O4 H52C 3.0946 4_545 no
O5 H1A 1.9248 . no
O5 H1 2.9614 . no
O5 H6 3.2599 1_565 no
O5 H10A 3.0322 1_565 no
O5 H32 3.3174 . no
O5 H36B 2.7164 . no
O6 H30 3.2730 1_545 no
O6 H13B 2.8478 4_554 no
O6 H13E 2.8117 4_554 no
O7 H1A 3.2516 . no
O7 H4 3.4178 3_746 no
O7 H5 2.7453 3_746 no
O7 H6 2.4448 1_565 no
O7 H10A 2.5735 1_565 no
O7 H10B 3.0045 1_565 no
O8 H4 3.4611 3_746 no
O8 H10C 3.1772 . no
O8 H25B 3.2522 2_745 no
O8 H26A 3.1707 2_755 no
O8 H26B 2.9390 2_755 no
O9 H4A 2.0344 . no
O9 H23B 2.7431 . no
O9 H23C 2.7789 1_565 no
O9 H40 3.0200 . no
O9 H13B 2.8268 4_554 no
O9 H13C 2.9826 4_554 no
O9 H12C 3.3663 4_554 no
O10 H17 3.1841 . no
O10 H51A 3.0245 4_555 no
O10 H52C 3.3788 4_545 no
O11 H4A 2.3842 . no
O11 H23B 3.0056 . no
O11 H39A 3.5939 2_645 no
O11 H44 3.4533 3_665 no
O11 H45 2.8744 1_545 no
O11 H49B 2.3303 1_545 no
O12 H38A 2.9734 2_655 no
O12 H39A 3.2305 2_645 no
O12 H39C 3.2983 2_645 no
O12 H49B 3.5744 1_545 no
O12 H49C 2.8950 . no
O12 H49C 3.4282 2_645 no
O13 H3 2.2112 4_554 no
O13 H27 2.5735 4_554 no
O13 H39C 3.0214 3_665 no
O13 H49A 2.7531 3_665 no
O13 H51B 2.6318 1_565 no
O14 H23A 3.5171 1_565 no
O14 H23B 3.3524 1_565 no
O14 H23C 2.8610 1_565 no
O14 H43 3.4460 3_665 no
O15 H3 2.2586 4_554 no
O15 H18 3.0554 4_544 no
O15 H27 3.5048 4_554 no
O15 H38A 3.4273 3_655 no
O15 H38B 3.0273 3_655 no
O15 H39B 2.4687 3_655 no
O15 H39C 3.5240 3_655 no
O15 H43 3.0914 1_545 no
O16 H23A 3.3076 . no
O16 H36C 3.4802 4_554 no
O16 H43 3.4313 1_545 no
O16 H13A 3.0327 4_554 no
O16 H13E 3.3912 4_554 no
O16 H13F 2.8775 4_554 no
N1 H5 3.3962 1_565 no
N1 H36A 3.0304 1_545 no
N2 H31 3.1484 1_545 no
N2 H12A 3.5042 4_554 no
N2 H12B 3.4132 4_554 no
N2 H12D 3.3449 4_554 no
N2 H13E 3.5678 4_554 no
N3 H18 3.2127 . no
N3 H39B 3.3466 2_655 no
N4 H44 3.5638 3_665 no
N4 H52A 3.4297 1_565 no
N4 H13C 3.4726 4_554 no
C1 H5 3.1047 1_565 no
C1 H52B 3.2355 4_545 no
C1 H52C 3.4518 4_545 no
C2 H5 3.5713 1_565 no
C2 H25A 3.0760 3_756 no
C2 H52B 3.1071 4_545 no
C2 H12A 3.4362 1_545 no
C2 H13D 3.1755 1_545 no
C3 H10B 3.3945 3_746 no
C3 H14 3.5960 4_545 no
C3 H25A 3.3437 3_756 no
C3 H25B 3.3861 3_756 no
C3 H12A 2.5561 1_545 no
C3 H13D 2.8100 1_545 no
C4 H1 3.4793 1_545 no
C4 H10B 2.7592 3_746 no
C4 H25A 3.1039 3_746 no
C4 H12A 3.1597 1_545 no
C5 H1 3.0853 1_545 no
C5 H10B 3.4320 3_746 no
C5 H25A 3.4727 3_746 no
C6 H1 3.4600 1_545 no
C6 H36B 3.3284 1_545 no
C7 H5 3.5981 3_746 no
C7 H32 3.4155 1_545 no
C7 H36A 3.1387 1_545 no
C7 H36B 3.0961 1_545 no
C8 H6 3.4948 3_746 no
C8 H10B 3.0708 3_746 no
C8 H12A 3.0226 1_545 no
C8 H13D 3.1114 1_545 no
C9 H6 3.4920 3_746 no
C9 H36A 3.0297 1_545 no
C9 H36B 3.4652 1_545 no
C10 H4 3.4068 3_746 no
C10 H26A 2.9537 2_745 no
C10 H31 3.4921 1_545 no
C10 H32 2.7733 1_545 no
C11 H2 3.2534 4_545 no
C11 H25A 2.9386 3_756 no
C11 H25B 3.5367 3_756 no
C11 H26C 3.2066 3_756 no
C11 H52B 2.9170 4_545 no
C11 H52C 3.5797 4_545 no
C14 H10C 3.2432 . no
C14 H25B 3.4948 2_745 no
C14 H26B 3.1870 2_755 no
C14 H31 3.5253 1_545 no
C15 H10A 3.2779 1_565 no
C15 H10C 2.9617 . no
C15 H26B 3.5875 2_755 no
C16 H1A 2.8373 . no
C16 H10A 3.3083 1_565 no
C16 H10C 3.5399 . no
C16 H32 3.5429 . no
C17 H36A 3.4840 1_545 no
C17 H51A 2.9863 4_545 no
C18 H39B 3.0963 2_645 no
C18 H51A 3.1201 4_545 no
C18 H51B 3.4189 4_545 no
C19 H39B 3.3212 2_645 no
C21 H32 3.4229 1_545 no
C22 H31 3.2851 1_545 no
C23 H30 3.5900 1_545 no
C23 H40 3.2162 . no
C23 H49B 3.5278 1_545 no
C23 H52A 3.4994 . no
C23 H13B 3.2791 4_554 no
C23 H13E 3.3187 4_554 no
C24 H6 3.5331 1_565 no
C24 H10A 2.9745 1_565 no
C24 H10C 3.0537 . no
C24 H26A 3.2414 2_755 no
C24 H26B 3.4470 2_755 no
C25 H4 3.0342 3_746 no
C25 H26A 3.4252 2_755 no
C25 H26B 3.4688 2_755 no
C26 H4 3.3019 3_746 no
C26 H10C 3.2005 2_755 no
C26 H14 3.4268 2_745 no
C26 H25B 3.3261 2_745 no
C26 H31 3.2514 2_745 no
C26 H12B 3.2307 3_756 no
C26 H12D 3.4362 3_756 no
C27 H18 3.3834 . no
C27 H38A 3.0388 2_655 no
C27 H39B 3.3981 2_655 no
C27 H39C 3.1819 2_645 no
C28 H4A 3.4328 . no
C28 H19 3.3594 . no
C28 H49C 3.3172 . no
C29 H4A 2.9863 . no
C29 H19 3.4298 . no
C29 H23B 3.2160 . no
C29 H23C 2.9573 1_565 no
C30 H23C 3.2867 1_565 no
C30 H12B 3.0266 4_554 no
C30 H13B 3.4910 4_554 no
C30 H13C 3.4829 4_554 no
C30 H12C 3.0302 4_554 no
C30 H12D 3.2405 4_554 no
C31 H10A 3.5118 1_565 no
C31 H10C 3.5735 1_565 no
C31 H26C 3.3026 2_755 no
C31 H12B 3.3037 4_554 no
C31 H12D 3.5969 4_554 no
C32 H10A 3.1205 1_565 no
C32 H10C 3.4995 1_565 no
C33 H17 3.2166 . no
C34 H19 3.5177 1_565 no
C34 H23C 3.2085 1_565 no
C35 H17 3.4694 . no
C35 H18 3.5877 . no
C36 H1 3.3910 . no
C36 H51A 3.1008 4_555 no
C36 H52C 3.3921 4_545 no
C36 H13A 3.3896 . no
C36 H13D 3.2323 . no
C36 H13F 3.3083 . no
C37 H4A 3.0590 . no
C37 H39A 3.2581 2_645 no
C37 H49B 3.0241 1_545 no
C37 H49C 3.0495 . no
C38 H27 3.3574 2_645 no
C38 H39A 3.5583 2_645 no
C38 H43 3.1942 3_665 no
C38 H49B 3.4447 1_545 no
C38 H49C 3.3596 2_645 no
C39 H18 3.1132 2_655 no
C39 H19 3.2897 2_655 no
C39 H27 3.3781 2_655 no
C39 H38A 3.5433 2_655 no
C39 H43 3.1607 3_665 no
C39 H49C 3.1211 2_645 no
C40 H44 3.3293 1_545 no
C40 H52A 3.4844 1_565 no
C40 H13A 3.2744 4_554 no
C40 H13B 3.3220 4_554 no
C40 H13C 3.2867 4_554 no
C40 H13F 3.1721 4_554 no
C41 H3 3.4526 4_554 no
C41 H44 3.2893 1_545 no
C41 H52A 3.3994 1_565 no
C41 H13A 3.4642 4_554 no
C41 H13F 3.3197 4_554 no
C42 H3 3.1103 4_554 no
C42 H49A 3.0562 3_665 no
C42 H51B 2.8899 1_565 no
C42 H52A 3.1512 1_565 no
C43 H38B 3.2498 3_665 no
C43 H39C 3.5719 3_665 no
C43 H49A 2.9694 3_665 no
C43 H51B 2.9932 1_565 no
C44 H38B 3.5076 3_665 no
C44 H40 3.3675 1_565 no
C44 H44 3.4867 3_675 no
C45 H40 3.3884 1_565 no
C45 H44 3.3631 3_675 no
C46 H23A 3.2826 1_565 no
C46 H23B 3.4765 1_565 no
C46 H23C 3.2848 1_565 no
C47 H45 3.5003 3_665 no
C47 H49A 3.1690 3_665 no
C47 H51B 3.0235 1_565 no
C47 H52A 3.0491 1_565 no
C48 H23A 3.4287 1_565 no
C48 H52A 3.2295 1_565 no
C49 H23B 3.5560 1_565 no
C49 H23C 3.4909 1_565 no
C49 H38A 3.4868 1_565 no
C49 H39A 2.9405 2_655 no
C49 H39C 3.3921 . no
C49 H43 3.3676 3_665 no
C50 H3 2.9748 4_554 no
C50 H43 3.2193 1_545 no
C50 H44 3.4556 1_545 no
C50 H13A 3.5488 4_554 no
C50 H13F 3.3792 4_554 no
C51 H17 3.1149 4_544 no
C51 H18 3.1022 4_544 no
C51 H43 3.4994 1_545 no
C52 H1 3.5349 4_544 no
C52 H17 3.5414 4_544 no
C52 H23A 3.2120 . no
C52 H13A 3.4123 4_544 no
C52 H13C 3.0092 4_544 no
C52 H12C 3.4227 4_544 no
C52 H13F 3.3995 4_544 no
H1A O5 1.9248 . no
H1A O7 3.2516 . no
H1A C16 2.8373 . no
H1A H5 3.5456 1_565 no
H1A H5 3.5581 3_746 no
H1A H6 3.4291 1_565 no
H1A H17 3.4685 . no
H1A H36A 3.0917 1_545 no
H1 O5 2.9614 . no
H1 C4 3.4793 1_565 no
H1 C5 3.0853 1_565 no
H1 C6 3.4600 1_565 no
H1 C36 3.3910 . no
H1 C52 3.5349 4_545 no
H1 H5 3.0961 1_565 no
H1 H36B 2.7653 . no
H1 H36C 3.1285 . no
H1 H52B 3.1902 4_545 no
H1 H52C 2.9777 4_545 no
H2 O1 2.8876 4_544 no
H2 O3 2.1904 4_544 no
H2 C11 3.2534 4_544 no
H2 H31 3.2949 1_545 no
H2 C12A 3.3911 4_554 no
H2 C13B 3.5383 4_554 no
H2 H12A 2.9405 4_554 no
H2 H12B 3.1918 4_554 no
H2 H13B 3.2013 4_554 no
H2 H12D 3.0346 4_554 no
H2 H13E 2.8869 4_554 no
H3 O13 2.2112 4_555 no
H3 O15 2.2586 4_555 no
H3 C41 3.4526 4_555 no
H3 C42 3.1103 4_555 no
H3 C50 2.9748 4_555 no
H3 H18 3.3327 . no
H3 H39B 3.3404 2_655 no
H3 H51B 3.5948 4_545 no
H4A O9 2.0344 . no
H4A O11 2.3842 . no
H4A C28 3.4328 . no
H4A C29 2.9863 . no
H4A C37 3.0590 . no
H4A H23B 3.4023 . no
H4A H23C 3.2895 1_565 no
H4A H13C 3.5656 4_554 no
H4 O4 3.1776 1_545 no
H4 O7 3.4178 3_746 no
H4 O8 3.4611 3_746 no
H4 C10 3.4068 3_746 no
H4 C25 3.0342 3_746 no
H4 C26 3.3019 3_746 no
H4 H10B 2.6425 3_746 no
H4 H10C 3.5886 3_746 no
H4 H25A 2.3002 3_746 no
H4 H26B 2.7983 3_746 no
H4 H26C 3.5800 3_746 no
H4 C12A 3.4004 1_545 no
H4 H12A 2.9080 1_545 no
H4 H12D 3.5927 1_545 no
H5 O2 3.5144 3_746 no
H5 O7 2.7453 3_746 no
H5 N1 3.3962 1_545 no
H5 C1 3.1047 1_545 no
H5 C2 3.5713 1_545 no
H5 C7 3.5981 3_746 no
H5 H1A 3.5456 1_545 no
H5 H1A 3.5581 3_746 no
H5 H1 3.0961 1_545 no
H5 H5 3.3552 3_736 no
H5 H6 3.2697 3_736 no
H5 H25A 3.0670 3_746 no
H6 O5 3.2599 1_545 no
H6 O7 2.4448 1_545 no
H6 C8 3.4948 3_746 no
H6 C9 3.4920 3_746 no
H6 C24 3.5331 1_545 no
H6 H1A 3.4291 1_545 no
H6 H5 3.2697 3_736 no
H6 H36B 3.5967 1_545 no
H10A O5 3.0322 1_545 no
H10A O7 2.5735 1_545 no
H10A C15 3.2779 1_545 no
H10A C16 3.3083 1_545 no
H10A C24 2.9745 1_545 no
H10A C31 3.5118 1_545 no
H10A C32 3.1205 1_545 no
H10A H26A 2.9420 2_745 no
H10A H31 3.1669 1_545 no
H10A H32 2.3941 1_545 no
H10A H36B 3.3369 1_545 no
H10B O1 3.3313 3_746 no
H10B O7 3.0045 1_545 no
H10B C3 3.3945 3_746 no
H10B C4 2.7592 3_746 no
H10B C5 3.4320 3_746 no
H10B C8 3.0708 3_746 no
H10B H4 2.6425 3_746 no
H10B H26A 2.9546 2_745 no
H10C O8 3.1772 . no
H10C C14 3.2432 . no
H10C C15 2.9617 . no
H10C C16 3.5399 . no
H10C C24 3.0537 . no
H10C C26 3.2005 2_745 no
H10C C31 3.5735 1_545 no
H10C C32 3.4995 1_545 no
H10C H4 3.5886 3_746 no
H10C H14 3.3971 . no
H10C H26A 2.4830 2_745 no
H10C H26C 3.1077 2_745 no
H10C H31 2.9605 1_545 no
H10C H32 2.8178 1_545 no
H14 O1 2.4167 4_544 no
H14 O3 3.2411 4_544 no
H14 C3 3.5960 4_544 no
H14 C26 3.4268 2_755 no
H14 H10C 3.3971 . no
H14 H25B 2.7244 2_745 no
H14 H26B 2.6749 2_755 no
H14 H26C 3.5934 2_745 no
H14 H26C 3.5205 2_755 no
H14 H12A 3.5637 4_554 no
H17 O10 3.1841 . no
H17 C33 3.2166 . no
H17 C35 3.4694 . no
H17 C51 3.1149 4_545 no
H17 C52 3.5414 4_545 no
H17 H1A 3.4685 . no
H17 H36A 3.1867 1_545 no
H17 H36B 3.2426 . no
H17 H51A 2.4079 4_545 no
H17 H51B 3.1722 4_545 no
H17 H52C 3.0528 4_545 no
H18 O15 3.0554 4_545 no
H18 N3 3.2127 . no
H18 C27 3.3834 . no
H18 C35 3.5877 . no
H18 C39 3.1132 2_645 no
H18 C51 3.1022 4_545 no
H18 H3 3.3327 . no
H18 H39A 3.4170 2_645 no
H18 H39B 2.3696 2_645 no
H18 H39C 3.1475 2_645 no
H18 H51A 2.6610 4_545 no
H18 H51B 2.6395 4_545 no
H19 C28 3.3594 . no
H19 C29 3.4298 . no
H19 C34 3.5177 1_545 no
H19 C39 3.2897 2_645 no
H19 H39A 2.9009 2_645 no
H19 H39B 2.8416 2_645 no
H19 H49B 3.3857 1_545 no
H23A O14 3.5171 1_545 no
H23A O16 3.3076 . no
H23A C46 3.2826 1_545 no
H23A C48 3.4287 1_545 no
H23A C52 3.2120 . no
H23A H40 2.7477 . no
H23A H52A 2.5792 . no
H23A H52B 3.0498 . no
H23A H13B 3.1214 4_554 no
H23A H13C 3.3243 4_544 no
H23A H12C 3.5408 4_544 no
H23A H13E 3.0149 4_554 no
H23B O9 2.7431 . no
H23B O11 3.0056 . no
H23B O14 3.3524 1_545 no
H23B C29 3.2160 . no
H23B C46 3.4765 1_545 no
H23B C49 3.5560 1_545 no
H23B H4A 3.4023 . no
H23B H40 2.8276 . no
H23B H49B 2.9339 1_545 no
H23B H13B 3.2554 4_554 no
H23B H13E 3.5270 4_554 no
H23C O9 2.7789 1_545 no
H23C O14 2.8610 1_545 no
H23C C29 2.9573 1_545 no
H23C C30 3.2867 1_545 no
H23C C34 3.2085 1_545 no
H23C C46 3.2848 1_545 no
H23C C49 3.4909 1_545 no
H23C H4A 3.2895 1_545 no
H23C H30 3.0983 1_545 no
H23C H49B 3.2830 1_545 no
H23C H13C 3.5230 4_544 no
H25A O1 3.3775 3_756 no
H25A O3 3.2322 3_756 no
H25A O4 3.3889 3_756 no
H25A C2 3.0760 3_756 no
H25A C3 3.3437 3_756 no
H25A C4 3.1039 3_746 no
H25A C5 3.4727 3_746 no
H25A C11 2.9386 3_756 no
H25A H4 2.3002 3_746 no
H25A H5 3.0670 3_746 no
H25B O1 2.8397 3_756 no
H25B O3 3.3222 3_756 no
H25B O8 3.2522 2_755 no
H25B C3 3.3861 3_756 no
H25B C11 3.5367 3_756 no
H25B C14 3.4948 2_755 no
H25B C26 3.3261 2_755 no
H25B H14 2.7244 2_755 no
H25B H26A 2.7842 2_755 no
H25B H26B 3.0652 2_755 no
H26A O8 3.1707 2_745 no
H26A C10 2.9537 2_755 no
H26A C24 3.2414 2_745 no
H26A C25 3.4252 2_745 no
H26A H10A 2.9420 2_755 no
H26A H10B 2.9546 2_755 no
H26A H10C 2.4830 2_755 no
H26A H25B 2.7842 2_745 no
H26A H31 3.3156 2_745 no
H26B O1 2.9465 3_746 no
H26B O8 2.9390 2_745 no
H26B C14 3.1870 2_745 no
H26B C15 3.5875 2_745 no
H26B C24 3.4470 2_745 no
H26B C25 3.4688 2_745 no
H26B H4 2.7983 3_746 no
H26B H14 2.6749 2_745 no
H26B H25B 3.0652 2_745 no
H26B H12A 3.4333 3_756 no
H26B H12B 3.1887 3_756 no
H26B H12D 3.3032 3_756 no
H26C O3 2.7229 3_756 no
H26C O4 3.5725 3_756 no
H26C C11 3.2066 3_756 no
H26C C31 3.3026 2_745 no
H26C H4 3.5800 3_746 no
H26C H10C 3.1077 2_755 no
H26C H14 3.5205 2_745 no
H26C H14 3.5934 2_755 no
H26C H31 2.4011 2_745 no
H26C C12A 3.2222 3_756 no
H26C C12B 3.4940 3_756 no
H26C H12A 3.4351 3_756 no
H26C H12B 2.4734 3_756 no
H26C H12D 2.7398 3_756 no
H27 O13 2.5735 4_555 no
H27 O15 3.5048 4_555 no
H27 C38 3.3574 2_655 no
H27 C39 3.3781 2_645 no
H27 H38A 2.4624 2_655 no
H27 H39A 3.3975 2_645 no
H27 H39B 3.4097 2_655 no
H27 H39C 2.6108 2_645 no
H27 H49A 3.3008 2_645 no
H30 O3 3.2291 4_554 no
H30 O6 3.2730 1_565 no
H30 C23 3.5900 1_565 no
H30 H23C 3.0983 1_565 no
H30 C12A 2.9511 4_554 no
H30 C12B 2.7035 4_554 no
H30 C13B 3.5451 4_554 no
H30 C13A 2.8355 4_554 no
H30 H12B 2.3045 4_554 no
H30 H13B 2.6698 4_554 no
H30 H13C 2.5492 4_554 no
H30 H12C 2.0931 4_554 no
H30 H12D 2.4834 4_554 no
H30 H13E 3.3216 4_554 no
H31 O3 3.1339 4_554 no
H31 N2 3.1484 1_565 no
H31 C10 3.4921 1_565 no
H31 C14 3.5253 1_565 no
H31 C22 3.2851 1_565 no
H31 C26 3.2514 2_755 no
H31 H2 3.2949 1_565 no
H31 H10A 3.1669 1_565 no
H31 H10C 2.9605 1_565 no
H31 H26A 3.3156 2_755 no
H31 H26C 2.4011 2_755 no
H31 H12B 2.8732 4_554 no
H31 H12C 3.5994 4_554 no
H31 H12D 3.2046 4_554 no
H32 O2 2.7114 1_565 no
H32 O5 3.3174 . no
H32 C7 3.4155 1_565 no
H32 C10 2.7733 1_565 no
H32 C16 3.5429 . no
H32 C21 3.4229 1_565 no
H32 H10A 2.3941 1_565 no
H32 H10C 2.8178 1_565 no
H36A O2 3.1543 1_565 no
H36A N1 3.0304 1_565 no
H36A C7 3.1387 1_565 no
H36A C9 3.0297 1_565 no
H36A C17 3.4840 1_565 no
H36A H1A 3.0917 1_565 no
H36A H17 3.1867 1_565 no
H36A H51A 2.7286 4_555 no
H36A H13D 3.3626 . no
H36B O2 3.3569 1_565 no
H36B O5 2.7164 . no
H36B C6 3.3284 1_565 no
H36B C7 3.0961 1_565 no
H36B C9 3.4652 1_565 no
H36B H1 2.7653 . no
H36B H6 3.5967 1_565 no
H36B H10A 3.3369 1_565 no
H36B H17 3.2426 . no
H36B H52C 3.4421 4_545 no
H36C O4 3.2411 . no
H36C O16 3.4802 4_555 no
H36C H1 3.1285 . no
H36C H51A 3.0806 4_555 no
H36C H52C 2.8815 4_545 no
H36C C12B 3.5686 . no
H36C C13B 2.7585 . no
H36C C13A 3.3014 . no
H36C H12A 3.5462 . no
H36C H13A 2.4214 . no
H36C H13D 2.3559 . no
H36C H13E 3.5555 . no
H36C H13F 2.3497 . no
H38A O12 2.9734 2_645 no
H38A O15 3.4273 3_655 no
H38A C27 3.0388 2_645 no
H38A C39 3.5433 2_645 no
H38A C49 3.4868 1_545 no
H38A H27 2.4624 2_645 no
H38A H39A 2.9662 2_645 no
H38A H39C 3.4387 2_645 no
H38A H49A 3.2807 1_545 no
H38A H49B 3.1047 1_545 no
H38A H49C 3.5104 1_545 no
H38A H49C 3.0571 2_645 no
H38B O15 3.0273 3_655 no
H38B C43 3.2498 3_665 no
H38B C44 3.5076 3_665 no
H38B H43 2.4796 3_665 no
H38B H44 3.0133 3_665 no
H38B H45 3.5107 1_545 no
H38B H49A 3.5415 1_545 no
H38B H49B 3.1959 1_545 no
H39A O11 3.5939 2_655 no
H39A O12 3.2305 2_655 no
H39A C37 3.2581 2_655 no
H39A C38 3.5583 2_655 no
H39A C49 2.9405 2_645 no
H39A H18 3.4170 2_655 no
H39A H19 2.9009 2_655 no
H39A H27 3.3975 2_655 no
H39A H38A 2.9662 2_655 no
H39A H49A 3.4891 2_645 no
H39A H49B 2.7162 2_645 no
H39A H49C 2.3231 2_645 no
H39B O15 2.4687 3_655 no
H39B N3 3.3466 2_645 no
H39B C18 3.0963 2_655 no
H39B C19 3.3212 2_655 no
H39B C27 3.3981 2_645 no
H39B H3 3.3404 2_645 no
H39B H18 2.3696 2_655 no
H39B H19 2.8416 2_655 no
H39B H27 3.4097 2_645 no
H39B H43 3.2309 3_665 no
H39B H49C 3.4637 2_645 no
H39B H51B 3.4245 3_655 no
H39C O12 3.2983 2_655 no
H39C O13 3.0214 3_665 no
H39C O15 3.5240 3_655 no
H39C C27 3.1819 2_655 no
H39C C43 3.5719 3_665 no
H39C C49 3.3921 . no
H39C H18 3.1475 2_655 no
H39C H27 2.6108 2_655 no
H39C H38A 3.4387 2_655 no
H39C H43 2.6451 3_665 no
H39C H49A 2.9446 . no
H39C H49C 2.9677 . no
H40 O9 3.0200 . no
H40 C23 3.2162 . no
H40 C44 3.3675 1_545 no
H40 C45 3.3884 1_545 no
H40 H23A 2.7477 . no
H40 H23B 2.8276 . no
H40 H44 3.4493 1_545 no
H40 H45 3.4702 1_545 no
H40 C13B 3.5020 4_554 no
H40 C13A 3.2151 4_554 no
H40 H13A 3.0481 4_554 no
H40 H13B 2.8235 4_554 no
H40 H13C 3.2438 4_554 no
H40 H13E 3.1406 4_554 no
H40 H13F 2.9559 4_554 no
H43 O14 3.4460 3_665 no
H43 O15 3.0914 1_565 no
H43 O16 3.4313 1_565 no
H43 C38 3.1942 3_665 no
H43 C39 3.1607 3_665 no
H43 C49 3.3676 3_665 no
H43 C50 3.2193 1_565 no
H43 C51 3.4994 1_565 no
H43 H38B 2.4796 3_665 no
H43 H39B 3.2309 3_665 no
H43 H39C 2.6451 3_665 no
H43 H49A 2.6530 3_665 no
H43 H51B 2.7561 1_565 no
H44 O11 3.4533 3_665 no
H44 N4 3.5638 3_665 no
H44 C40 3.3293 1_565 no
H44 C41 3.2893 1_565 no
H44 C44 3.4867 3_675 no
H44 C45 3.3631 3_675 no
H44 C50 3.4556 1_565 no
H44 H38B 3.0133 3_665 no
H44 H40 3.4493 1_565 no
H44 H44 2.9137 3_675 no
H44 H45 2.6693 3_675 no
H45 O11 2.8744 1_565 no
H45 C47 3.5003 3_665 no
H45 H38B 3.5107 1_565 no
H45 H40 3.4702 1_565 no
H45 H44 2.6693 3_675 no
H49A O13 2.7531 3_665 no
H49A C42 3.0562 3_665 no
H49A C43 2.9694 3_665 no
H49A C47 3.1690 3_665 no
H49A H27 3.3008 2_655 no
H49A H38A 3.2807 1_565 no
H49A H38B 3.5415 1_565 no
H49A H39A 3.4891 2_655 no
H49A H39C 2.9446 . no
H49A H43 2.6530 3_665 no
H49B O11 2.3303 1_565 no
H49B O12 3.5744 1_565 no
H49B C23 3.5278 1_565 no
H49B C37 3.0241 1_565 no
H49B C38 3.4447 1_565 no
H49B H19 3.3857 1_565 no
H49B H23B 2.9339 1_565 no
H49B H23C 3.2830 1_565 no
H49B H38A 3.1047 1_565 no
H49B H38B 3.1959 1_565 no
H49B H39A 2.7162 2_655 no
H49C O12 2.8950 . no
H49C O12 3.4282 2_655 no
H49C C28 3.3172 . no
H49C C37 3.0495 . no
H49C C38 3.3596 2_655 no
H49C C39 3.1211 2_655 no
H49C H38A 3.5104 1_565 no
H49C H38A 3.0571 2_655 no
H49C H39A 2.3231 2_655 no
H49C H39B 3.4637 2_655 no
H49C H39C 2.9677 . no
H51A O10 3.0245 4_554 no
H51A C17 2.9863 4_544 no
H51A C18 3.1201 4_544 no
H51A C36 3.1008 4_554 no
H51A H17 2.4079 4_544 no
H51A H18 2.6610 4_544 no
H51A H36A 2.7286 4_554 no
H51A H36C 3.0806 4_554 no
H51B O13 2.6318 1_545 no
H51B C18 3.4189 4_544 no
H51B C42 2.8899 1_545 no
H51B C43 2.9932 1_545 no
H51B C47 3.0235 1_545 no
H51B H3 3.5948 4_544 no
H51B H17 3.1722 4_544 no
H51B H18 2.6395 4_544 no
H51B H39B 3.4245 3_655 no
H51B H43 2.7561 1_545 no
H52A N4 3.4297 1_545 no
H52A C23 3.4994 . no
H52A C40 3.4844 1_545 no
H52A C41 3.3994 1_545 no
H52A C42 3.1512 1_545 no
H52A C47 3.0491 1_545 no
H52A C48 3.2295 1_545 no
H52A H23A 2.5792 . no
H52A C13A 3.2454 4_544 no
H52A H13A 3.1472 4_544 no
H52A H13C 2.5005 4_544 no
H52A H12C 3.0849 4_544 no
H52A H13F 3.1301 4_544 no
H52B O3 3.3610 4_544 no
H52B O4 3.0696 4_544 no
H52B C1 3.2355 4_544 no
H52B C2 3.1071 4_544 no
H52B C11 2.9170 4_544 no
H52B H1 3.1902 4_544 no
H52B H23A 3.0498 . no
H52B C13B 3.2901 4_554 no
H52B H13A 3.4636 4_554 no
H52B H13C 3.0773 4_544 no
H52B H12C 3.2164 4_544 no
H52B H13D 2.9505 4_554 no
H52B H13E 2.9936 4_554 no
H52B H13F 3.3955 4_554 no
H52C O4 3.0946 4_544 no
H52C O10 3.3788 4_544 no
H52C C1 3.4518 4_544 no
H52C C11 3.5797 4_544 no
H52C C36 3.3921 4_544 no
H52C H1 2.9777 4_544 no
H52C H17 3.0528 4_544 no
H52C H36B 3.4421 4_544 no
H52C H36C 2.8815 4_544 no
H52C C12B 3.5465 4_544 no
H52C C13B 3.5736 4_544 no
H52C C13A 3.3301 4_544 no
H52C H13A 2.8961 4_544 no
H52C H13C 2.9678 4_544 no
H52C H12C 3.4028 4_544 no
H52C H13F 2.8634 4_544 no
C12A H2 3.3911 4_555 no
C12A H4 3.4004 1_565 no
C12A H26C 3.2222 3_756 no
C12A H30 2.9511 4_555 no
C12B H26C 3.4940 3_756 no
C12B H30 2.7035 4_555 no
C12B H36C 3.5686 . no
C12B H52C 3.5465 4_545 no
C13B H2 3.5383 4_555 no
C13B H30 3.5451 4_555 no
C13B H36C 2.7585 . no
C13B H40 3.5020 4_555 no
C13B H52B 3.2901 4_555 no
C13B H52C 3.5736 4_545 no
C13A H30 2.8355 4_555 no
C13A H36C 3.3014 . no
C13A H40 3.2151 4_555 no
C13A H52A 3.2454 4_545 no
C13A H52C 3.3301 4_545 no
H12A O1 2.2645 1_565 no
H12A N2 3.5042 4_555 no
H12A C2 3.4362 1_565 no
H12A C3 2.5561 1_565 no
H12A C4 3.1597 1_565 no
H12A C8 3.0226 1_565 no
H12A H2 2.9405 4_555 no
H12A H4 2.9080 1_565 no
H12A H14 3.5637 4_555 no
H12A H26B 3.4333 3_756 no
H12A H26C 3.4351 3_756 no
H12A H36C 3.5462 . no
H12B O1 3.3782 1_565 no
H12B N2 3.4132 4_555 no
H12B C26 3.2307 3_756 no
H12B C30 3.0266 4_555 no
H12B C31 3.3037 4_555 no
H12B H2 3.1918 4_555 no
H12B H26B 3.1887 3_756 no
H12B H26C 2.4734 3_756 no
H12B H30 2.3045 4_555 no
H12B H31 2.8732 4_555 no
H13A O16 3.0327 4_555 no
H13A C36 3.3896 . no
H13A C40 3.2744 4_555 no
H13A C41 3.4642 4_555 no
H13A C50 3.5488 4_555 no
H13A C52 3.4123 4_545 no
H13A H36C 2.4214 . no
H13A H40 3.0481 4_555 no
H13A H52A 3.1472 4_545 no
H13A H52B 3.4636 4_555 no
H13A H52C 2.8961 4_545 no
H13B O6 2.8478 4_555 no
H13B O9 2.8268 4_555 no
H13B C23 3.2791 4_555 no
H13B C30 3.4910 4_555 no
H13B C40 3.3220 4_555 no
H13B H2 3.2013 4_555 no
H13B H23A 3.1214 4_555 no
H13B H23B 3.2554 4_555 no
H13B H30 2.6698 4_555 no
H13B H40 2.8235 4_555 no
H13C O9 2.9826 4_555 no
H13C N4 3.4726 4_555 no
H13C C30 3.4829 4_555 no
H13C C40 3.2867 4_555 no
H13C C52 3.0092 4_545 no
H13C H4A 3.5656 4_555 no
H13C H23A 3.3243 4_545 no
H13C H23C 3.5230 4_545 no
H13C H30 2.5492 4_555 no
H13C H40 3.2438 4_555 no
H13C H52A 2.5005 4_545 no
H13C H52B 3.0773 4_545 no
H13C H52C 2.9678 4_545 no
H12C O9 3.3663 4_555 no
H12C C30 3.0302 4_555 no
H12C C52 3.4227 4_545 no
H12C H23A 3.5408 4_545 no
H12C H30 2.0931 4_555 no
H12C H31 3.5994 4_555 no
H12C H52A 3.0849 4_545 no
H12C H52B 3.2164 4_545 no
H12C H52C 3.4028 4_545 no
H12D O1 3.1720 1_565 no
H12D N2 3.3449 4_555 no
H12D C26 3.4362 3_756 no
H12D C30 3.2405 4_555 no
H12D C31 3.5969 4_555 no
H12D H2 3.0346 4_555 no
H12D H4 3.5927 1_565 no
H12D H26B 3.3032 3_756 no
H12D H26C 2.7398 3_756 no
H12D H30 2.4834 4_555 no
H12D H31 3.2046 4_555 no
H13D O1 3.0975 1_565 no
H13D C2 3.1755 1_565 no
H13D C3 2.8100 1_565 no
H13D C8 3.1114 1_565 no
H13D C36 3.2323 . no
H13D H36A 3.3626 . no
H13D H36C 2.3559 . no
H13D H52B 2.9505 4_555 no
H13E O6 2.8117 4_555 no
H13E O16 3.3912 4_555 no
H13E N2 3.5678 4_555 no
H13E C23 3.3187 4_555 no
H13E H2 2.8869 4_555 no
H13E H23A 3.0149 4_555 no
H13E H23B 3.5270 4_555 no
H13E H30 3.3216 4_555 no
H13E H36C 3.5555 . no
H13E H40 3.1406 4_555 no
H13E H52B 2.9936 4_555 no
H13F O16 2.8775 4_555 no
H13F C36 3.3083 . no
H13F C40 3.1721 4_555 no
H13F C41 3.3197 4_555 no
H13F C50 3.3792 4_555 no
H13F C52 3.3995 4_545 no
H13F H36C 2.3497 . no
H13F H40 2.9559 4_555 no
H13F H52A 3.1301 4_545 no
H13F H52B 3.3955 4_555 no
H13F H52C 2.8634 4_545 no

loop_
_geom_hbond_atom_site_label_D
_geom_hbond_atom_site_label_H
_geom_hbond_atom_site_label_A
_geom_hbond_site_symmetry_A
_geom_hbond_distance_DH
_geom_hbond_distance_HA
_geom_hbond_distance_DA
_geom_hbond_angle_DHA
_geom_hbond_publ_flag
N1 H1A O2 . 0.880 2.330 2.665(3) 102.7 yes
N1 H1A O5 . 0.880 1.925 2.729(3) 151.2 yes
N2 H2 O3 4_544 0.880 2.190 2.873(3) 134.1 yes
N2 H2 O6 . 0.880 2.314 2.656(4) 103.1 yes
N3 H3 O10 . 0.880 2.350 2.685(3) 102.7 yes
N3 H3 O13 4_555 0.880 2.211 2.857(4) 129.9 yes
N3 H3 O15 4_555 0.880 2.259 2.898(3) 129.4 yes
N4 H4A O9 . 0.880 2.034 2.716(3) 133.5 yes
N4 H4A O14 . 0.880 2.309 2.652(3) 103.2 yes

loop_
_geom_torsion_atom_site_label_1
_geom_torsion_atom_site_label_2
_geom_torsion_atom_site_label_3
_geom_torsion_atom_site_label_4
_geom_torsion
_geom_torsion_publ_flag
C7 O2 C10 H10A 60.2 no
C7 O2 C10 H10B -59.8 no
C7 O2 C10 H10C -179.8 no
C10 O2 C7 C6 -3.6(4) no
C10 O2 C7 C9 178.04(18) no
C11 O4 C12A C13A -112.4(11) no
C11 O4 C12A H12A 128.9 no
C11 O4 C12A H12B 6.3 no
C12A O4 C11 O3 17.5(10) no
C12A O4 C11 C2 -164.0(10) no
C11 O4 C12B C13B -167.1(4) no
C11 O4 C12B H12C -46.4 no
C11 O4 C12B H12D 72.2 no
C12B O4 C11 O3 -6.0(5) no
C12B O4 C11 C2 172.4(4) no
C12A O4 C12B C13B 83(3) no
C12A O4 C12B H12C -156.1 no
C12A O4 C12B H12D -37.5 no
C12B O4 C12A C13A -31.8(16) no
C12B O4 C12A H12A -150.5 no
C12B O4 C12A H12B 86.9 no
C20 O6 C23 H23A 177.4 no
C20 O6 C23 H23B 57.4 no
C20 O6 C23 H23C -62.6 no
C23 O6 C20 C19 1.8(4) no
C23 O6 C20 C22 -178.91(19) no
C24 O8 C25 C26 157.98(18) no
C24 O8 C25 H25A 38.1 no
C24 O8 C25 H25B -82.1 no
C25 O8 C24 O7 -8.2(4) no
C25 O8 C24 C15 171.78(18) no
C33 O10 C36 H36A 65.9 no
C33 O10 C36 H36B -54.1 no
C33 O10 C36 H36C -174.1 no
C36 O10 C33 C32 -4.6(4) no
C36 O10 C33 C35 175.1(2) no
C37 O12 C38 C39 -148.8(2) no
C37 O12 C38 H38A 90.9 no
C37 O12 C38 H38B -28.6 no
C38 O12 C37 O11 3.7(4) no
C38 O12 C37 C28 -175.01(19) no
C46 O14 C49 H49A 59.8 no
C46 O14 C49 H49B -60.2 no
C46 O14 C49 H49C 179.8 no
C49 O14 C46 C45 7.3(4) no
C49 O14 C46 C48 -172.14(18) no
C50 O16 C51 C52 -175.17(18) no
C50 O16 C51 H51A 64.7 no
C50 O16 C51 H51B -55.1 no
C51 O16 C50 O15 0.5(4) no
C51 O16 C50 C41 -179.79(18) no
C1 N1 C9 C7 174.2(2) no
C1 N1 C9 C8 -4.3(4) no
C9 N1 C1 C2 1.0(4) no
C9 N1 C1 H1 -179.0 no
H1A N1 C1 C2 -179.0 no
H1A N1 C1 H1 1.0 no
H1A N1 C9 C7 -5.8 no
H1A N1 C9 C8 175.8 no
C14 N2 C22 C20 -176.7(2) no
C14 N2 C22 C21 2.1(4) no
C22 N2 C14 C15 -3.4(4) no
C22 N2 C14 H14 176.6 no
H2 N2 C14 C15 176.6 no
H2 N2 C14 H14 -3.4 no
H2 N2 C22 C20 3.3 no
H2 N2 C22 C21 -177.9 no
C27 N3 C35 C33 179.9(2) no
C27 N3 C35 C34 -0.7(4) no
C35 N3 C27 C28 1.5(4) no
C35 N3 C27 H27 -178.5 no
H3 N3 C27 C28 -178.5 no
H3 N3 C27 H27 1.5 no
H3 N3 C35 C33 -0.1 no
H3 N3 C35 C34 179.3 no
C40 N4 C48 C46 178.00(19) no
C40 N4 C48 C47 -1.2(4) no
C48 N4 C40 C41 -1.6(4) no
C48 N4 C40 H40 178.4 no
H4A N4 C40 C41 178.4 no
H4A N4 C40 H40 -1.6 no
H4A N4 C48 C46 -2.0 no
H4A N4 C48 C47 178.8 no
N1 C1 C2 C3 4.3(4) no
N1 C1 C2 C11 -174.7(2) no
H1 C1 C2 C3 -175.7 no
H1 C1 C2 C11 5.3 no
C1 C2 C3 O1 174.9(3) no
C1 C2 C3 C8 -5.9(4) no
C1 C2 C11 O3 166.6(3) no
C1 C2 C11 O4 -11.7(4) no
C3 C2 C11 O3 -12.4(4) no
C3 C2 C11 O4 169.3(3) no
C11 C2 C3 O1 -6.1(4) no
C11 C2 C3 C8 173.1(2) no
O1 C3 C8 C4 3.7(4) no
O1 C3 C8 C9 -178.0(3) no
C2 C3 C8 C4 -175.6(2) no
C2 C3 C8 C9 2.8(4) no
C5 C4 C8 C3 177.7(3) no
C5 C4 C8 C9 -0.6(4) no
C8 C4 C5 C6 -1.6(4) no
C8 C4 C5 H5 178.4 no
H4 C4 C5 C6 178.4 no
H4 C4 C5 H5 -1.5 no
H4 C4 C8 C3 -2.3 no
H4 C4 C8 C9 179.3 no
C4 C5 C6 C7 2.3(4) no
C4 C5 C6 H6 -177.7 no
H5 C5 C6 C7 -177.7 no
H5 C5 C6 H6 2.3 no
C5 C6 C7 O2 -179.1(2) no
C5 C6 C7 C9 -0.8(4) no
H6 C6 C7 O2 0.9 no
H6 C6 C7 C9 179.2 no
O2 C7 C9 N1 -1.4(3) no
O2 C7 C9 C8 177.04(18) no
C6 C7 C9 N1 -179.8(2) no
C6 C7 C9 C8 -1.4(4) no
C3 C8 C9 N1 2.2(4) no
C3 C8 C9 C7 -176.2(2) no
C4 C8 C9 N1 -179.5(2) no
C4 C8 C9 C7 2.1(4) no
N2 C14 C15 C16 0.4(4) no
N2 C14 C15 C24 179.6(2) no
H14 C14 C15 C16 -179.6 no
H14 C14 C15 C24 -0.4 no
C14 C15 C16 O5 -177.2(3) no
C14 C15 C16 C21 3.4(4) no
C14 C15 C24 O7 171.8(3) no
C14 C15 C24 O8 -8.1(4) no
C16 C15 C24 O7 -9.0(4) no
C16 C15 C24 O8 171.1(2) no
C24 C15 C16 O5 3.6(4) no
C24 C15 C16 C21 -175.8(2) no
O5 C16 C21 C17 -5.3(4) no
O5 C16 C21 C22 176.0(2) no
C15 C16 C21 C17 174.1(2) no
C15 C16 C21 C22 -4.6(4) no
C18 C17 C21 C16 -177.8(2) no
C18 C17 C21 C22 0.9(4) no
C21 C17 C18 C19 -2.7(4) no
C21 C17 C18 H18 177.3 no
H17 C17 C18 C19 177.3 no
H17 C17 C18 H18 -2.7 no
H17 C17 C21 C16 2.2 no
H17 C17 C21 C22 -179.1 no
C17 C18 C19 C20 1.4(4) no
C17 C18 C19 H19 -178.6 no
H18 C18 C19 C20 -178.6 no
H18 C18 C19 H19 1.4 no
C18 C19 C20 O6 -179.2(3) no
C18 C19 C20 C22 1.5(4) no
H19 C19 C20 O6 0.8 no
H19 C19 C20 C22 -178.5 no
O6 C20 C22 N2 -3.9(4) no
O6 C20 C22 C21 177.35(19) no
C19 C20 C22 N2 175.4(3) no
C19 C20 C22 C21 -3.3(4) no
C16 C21 C22 N2 2.0(4) no
C16 C21 C22 C20 -179.2(2) no
C17 C21 C22 N2 -176.7(2) no
C17 C21 C22 C20 2.1(4) no
O8 C25 C26 H26A 55.7 no
O8 C25 C26 H26B -64.3 no
O8 C25 C26 H26C 175.7 no
H25A C25 C26 H26A 175.6 no
H25A C25 C26 H26B 55.6 no
H25A C25 C26 H26C -64.4 no
H25B C25 C26 H26A -64.2 no
H25B C25 C26 H26B 175.8 no
H25B C25 C26 H26C 55.8 no
N3 C27 C28 C29 -0.1(4) no
N3 C27 C28 C37 177.2(2) no
H27 C27 C28 C29 179.9 no
H27 C27 C28 C37 -2.8 no
C27 C28 C29 O9 179.5(3) no
C27 C28 C29 C34 -1.9(4) no
C27 C28 C37 O11 -158.9(3) no
C27 C28 C37 O12 19.8(4) no
C29 C28 C37 O11 18.4(4) no
C29 C28 C37 O12 -162.9(2) no
C37 C28 C29 O9 2.2(4) no
C37 C28 C29 C34 -179.2(2) no
O9 C29 C34 C30 1.0(4) no
O9 C29 C34 C35 -178.7(2) no
C28 C29 C34 C30 -177.6(2) no
C28 C29 C34 C35 2.7(4) no
C31 C30 C34 C29 -179.8(3) no
C31 C30 C34 C35 -0.2(4) no
C34 C30 C31 C32 1.0(4) no
C34 C30 C31 H31 -179.0 no
H30 C30 C31 C32 -179.0 no
H30 C30 C31 H31 1.0 no
H30 C30 C34 C29 0.2 no
H30 C30 C34 C35 179.8 no
C30 C31 C32 C33 0.1(4) no
C30 C31 C32 H32 -179.9 no
H31 C31 C32 C33 -179.9 no
H31 C31 C32 H32 0.1 no
C31 C32 C33 O10 177.6(3) no
C31 C32 C33 C35 -2.0(4) no
H32 C32 C33 O10 -2.4 no
H32 C32 C33 C35 178.0 no
O10 C33 C35 N3 2.6(4) no
O10 C33 C35 C34 -176.83(19) no
C32 C33 C35 N3 -177.7(2) no
C32 C33 C35 C34 2.8(4) no
C29 C34 C35 N3 -1.5(4) no
C29 C34 C35 C33 177.9(2) no
C30 C34 C35 N3 178.8(2) no
C30 C34 C35 C33 -1.7(4) no
O12 C38 C39 H39A -52.5 no
O12 C38 C39 H39B -172.5 no
O12 C38 C39 H39C 67.4 no
H38A C38 C39 H39A 67.7 no
H38A C38 C39 H39B -52.3 no
H38A C38 C39 H39C -172.3 no
H38B C38 C39 H39A -172.8 no
H38B C38 C39 H39B 67.2 no
H38B C38 C39 H39C -52.8 no
N4 C40 C41 C42 3.7(4) no
N4 C40 C41 C50 -175.2(2) no
H40 C40 C41 C42 -176.3 no
H40 C40 C41 C50 4.8 no
C40 C41 C42 O13 175.7(2) no
C40 C41 C42 C47 -2.9(3) no
C40 C41 C50 O15 161.5(3) no
C40 C41 C50 O16 -18.2(3) no
C42 C41 C50 O15 -17.4(4) no
C42 C41 C50 O16 163.0(2) no
C50 C41 C42 O13 -5.4(4) no
C50 C41 C42 C47 175.99(19) no
O13 C42 C47 C43 3.0(4) no
O13 C42 C47 C48 -178.39(19) no
C41 C42 C47 C43 -178.36(19) no
C41 C42 C47 C48 0.3(3) no
C44 C43 C47 C42 178.1(2) no
C44 C43 C47 C48 -0.5(4) no
C47 C43 C44 C45 0.5(4) no
C47 C43 C44 H44 -179.5 no
H43 C43 C44 C45 -179.5 no
H43 C43 C44 H44 0.5 no
H43 C43 C47 C42 -1.9 no
H43 C43 C47 C48 179.5 no
C43 C44 C45 C46 -1.1(4) no
C43 C44 C45 H45 178.8 no
H44 C44 C45 C46 178.8 no
H44 C44 C45 H45 -1.2 no
C44 C45 C46 O14 -177.6(2) no
C44 C45 C46 C48 1.8(4) no
H45 C45 C46 O14 2.4 no
H45 C45 C46 C48 -178.2 no
O14 C46 C48 N4 -1.6(3) no
O14 C46 C48 C47 177.60(18) no
C45 C46 C48 N4 178.9(2) no
C45 C46 C48 C47 -1.9(4) no
C42 C47 C48 N4 1.8(4) no
C42 C47 C48 C46 -177.45(19) no
C43 C47 C48 N4 -179.54(19) no
C43 C47 C48 C46 1.2(4) no
O16 C51 C52 H52A 62.3 no
O16 C51 C52 H52B -57.7 no
O16 C51 C52 H52C -177.7 no
H51A C51 C52 H52A -177.6 no
H51A C51 C52 H52B 62.4 no
H51A C51 C52 H52C -57.6 no
H51B C51 C52 H52A -57.8 no
H51B C51 C52 H52B -177.8 no
H51B C51 C52 H52C 62.2 no
O4 C12A C13A H13A -61.5 no
O4 C12A C13A H13B 178.5 no
O4 C12A C13A H13C 58.5 no
H12A C12A C13A H13A 57.3 no
H12A C12A C13A H13B -62.8 no
H12A C12A C13A H13C 177.2 no
H12B C12A C13A H13A 179.8 no
H12B C12A C13A H13B 59.8 no
H12B C12A C13A H13C -60.2 no
O4 C12B C13B H13D -47.5 no
O4 C12B C13B H13E -167.5 no
O4 C12B C13B H13F 72.5 no
H12C C12B C13B H13D -168.2 no
H12C C12B C13B H13E 71.8 no
H12C C12B C13B H13F -48.2 no
H12D C12B C13B H13D 73.2 no
H12D C12B C13B H13E -46.8 no
H12D C12B C13B H13F -166.8 no
